data_7108177
loop_
_publ_author_name
'Robyn Fairbairn'
'Ross McLellan'
'Ruaraidh McIntosh'
'Stephanie Taylor'
'Euan Brechin'
'Scott Dalgarno'

_publ_section_title
;
 Calixarene-supported rare-earth clusters: heteroatom bridge influences
 cluster composition
;
_journal_name_full Chem.Commun.
_journal_page_first 8493
_journal_paper_doi 10.1039/c2cc33166g
_journal_volume 48
_journal_year 2012
_chemical_formula_sum 'C129 H207 Gd5 N12 O34'
_chemical_formula_weight 3256.32
_chemical_name_common MonoOxaGd5
_chemical_name_systematic
;
?
;
_space_group_IT_number 14
_symmetry_cell_setting monoclinic
_symmetry_space_group_name_Hall '-P 2yn'
_symmetry_space_group_name_H-M 'P 1 21/n 1'
_atom_sites_solution_hydrogens geom
_atom_sites_solution_primary direct
_atom_sites_solution_secondary difmap
_audit_creation_method SHELXL-97
_cell_angle_alpha 90.00
_cell_angle_beta 114.8340(10)
_cell_angle_gamma 90.00
_cell_formula_units_Z 4
_cell_length_a 21.8094(8)
_cell_length_b 29.6604(11)
_cell_length_c 23.9915(9)
_cell_measurement_reflns_used 9881
_cell_measurement_temperature 100(2)
_cell_measurement_theta_max 25.15
_cell_measurement_theta_min 2.47
_cell_volume 14084.4(9)
_computing_cell_refinement 'SAINT (Bruker, 1998)'
_computing_data_collection 'Apex II'
_computing_data_reduction 'SAINT (Bruker, 1998)'
_computing_molecular_graphics 'XSeed (Barbour, 2001)'
_computing_publication_material 'local program'
_computing_structure_refinement 'SHELXL-97 (Sheldrick, 1997)'
_computing_structure_solution 'SHELXS-97 (Sheldrick, 1990)'
_diffrn_ambient_temperature 100(2)
_diffrn_measured_fraction_theta_full 0.998
_diffrn_measured_fraction_theta_max 0.998
_diffrn_measurement_device_type 'Bruker X8 Apex II CCD Diffractometer'
_diffrn_measurement_method '\f and \w scans'
_diffrn_radiation_monochromator graphite
_diffrn_radiation_source 'fine-focus sealed tube'
_diffrn_radiation_type MoK\a
_diffrn_radiation_wavelength 0.71073
_diffrn_reflns_av_R_equivalents 0.0711
_diffrn_reflns_av_sigmaI/netI 0.0918
_diffrn_reflns_limit_h_max 25
_diffrn_reflns_limit_h_min -27
_diffrn_reflns_limit_k_max 23
_diffrn_reflns_limit_k_min -37
_diffrn_reflns_limit_l_max 29
_diffrn_reflns_limit_l_min -30
_diffrn_reflns_number 116484
_diffrn_reflns_theta_full 26.73
_diffrn_reflns_theta_max 26.73
_diffrn_reflns_theta_min 2.32
_exptl_absorpt_coefficient_mu 2.398
_exptl_absorpt_correction_T_max 0.7149
_exptl_absorpt_correction_T_min 0.4471
_exptl_absorpt_correction_type multi-scan
_exptl_absorpt_process_details Bruker-SADABS
_exptl_crystal_colour Colourless
_exptl_crystal_density_diffrn 1.536
_exptl_crystal_density_method 'not measured'
_exptl_crystal_description Needle
_exptl_crystal_F_000 6628
_exptl_crystal_size_max 0.40
_exptl_crystal_size_mid 0.20
_exptl_crystal_size_min 0.15
_platon_squeeze_details
;
The routine was applied in order to remove density associated
with a very badly disordered dmf molecule. The unit cell
contains 120 electrons that correlates approximately to one
dmf in the asymmetric unit.
;
_refine_diff_density_max 2.363
_refine_diff_density_min -1.299
_refine_diff_density_rms 0.161
_refine_ls_extinction_method none
_refine_ls_goodness_of_fit_ref 1.041
_refine_ls_hydrogen_treatment constr
_refine_ls_matrix_type full
_refine_ls_number_parameters 1685
_refine_ls_number_reflns 29878
_refine_ls_number_restraints 297
_refine_ls_restrained_S_all 1.040
_refine_ls_R_factor_all 0.1040
_refine_ls_R_factor_gt 0.0605
_refine_ls_shift/su_max 0.002
_refine_ls_shift/su_mean 0.000
_refine_ls_structure_factor_coef Fsqd
_refine_ls_weighting_details 'calc w=1/[\s^2^(Fo^2^)+(0.0524P)^2^+53.8726P] where P=(Fo^2^+2Fc^2^)/3'
_refine_ls_weighting_scheme calc
_refine_ls_wR_factor_gt 0.1237
_refine_ls_wR_factor_ref 0.1353
_reflns_number_gt 19566
_reflns_number_total 29878
_reflns_threshold_expression >2sigma(I)
_cod_data_source_file c2cc33166g.txt
_cod_data_source_block MOXAC4GD
_cod_original_sg_symbol_H-M 'P 21/n'
_cod_database_code 7108177

loop_
_symmetry_equiv_pos_as_xyz
'x, y, z'
'-x+1/2, y+1/2, -z+1/2'
'-x, -y, -z'
'x-1/2, -y-1/2, z-1/2'

loop_
_atom_site_label
_atom_site_type_symbol
_atom_site_fract_x
_atom_site_fract_y
_atom_site_fract_z
_atom_site_U_iso_or_equiv
_atom_site_adp_type
_atom_site_occupancy
_atom_site_symmetry_multiplicity
_atom_site_calc_flag
_atom_site_refinement_flags
_atom_site_disorder_assembly
_atom_site_disorder_group
Gd1 Gd 0.717633(17) 0.151404(13) 0.362416(16) 0.02005(9) Uani 1 1 d . . .
O1 O 0.6289(2) 0.19304(17) 0.2848(2) 0.0227(12) Uani 1 1 d . . .
N1 N 0.5750(3) 0.1424(2) 0.4583(3) 0.0309(16) Uani 1 1 d . . .
C1 C 0.5150(4) 0.1755(3) 0.2679(3) 0.0286(18) Uani 1 1 d . . .
Gd2 Gd 0.836407(17) 0.151873(13) 0.281302(16) 0.01987(9) Uani 1 1 d . . .
O2 O 0.7474(2) 0.22412(16) 0.4080(2) 0.0207(11) Uani 1 1 d . . .
N2 N 0.9604(3) 0.1405(2) 0.1679(3) 0.0295(16) Uani 1 1 d . . .
C2 C 0.4550(4) 0.1884(3) 0.2702(3) 0.0283(19) Uani 1 1 d . . .
H2 H 0.4178 0.1682 0.2551 0.034 Uiso 1 1 calc R . .
Gd3 Gd 0.661081(18) 0.206335(14) 0.202632(17) 0.02451(10) Uani 1 1 d . . .
O3 O 0.7991(2) 0.12874(16) 0.4596(2) 0.0212(11) Uani 1 1 d . . .
N3 N 0.9394(3) 0.0852(2) 0.5699(3) 0.0309(16) Uani 1 1 d . . .
C3 C 0.4472(4) 0.2298(3) 0.2941(4) 0.0299(19) Uani 1 1 d . . .
Gd4 Gd 0.847192(18) 0.241474(13) 0.393231(17) 0.02276(9) Uani 1 1 d . . .
O4 O 0.7064(2) 0.07267(17) 0.3569(2) 0.0235(11) Uani 1 1 d . . .
N4 N 0.7467(4) 0.2966(3) 0.2928(3) 0.0360(17) Uani 1 1 d . . .
C4 C 0.5042(4) 0.2576(3) 0.3183(3) 0.0310(19) Uani 1 1 d . . .
H4 H 0.5009 0.2856 0.3361 0.037 Uiso 1 1 calc R . .
Gd5 Gd 0.901829(17) 0.128373(13) 0.449223(17) 0.02109(9) Uani 1 1 d . . .
O5 O 0.5624(3) 0.10366(19) 0.2963(2) 0.0337(13) Uani 1 1 d . . .
N5 N 0.6458(3) 0.2559(3) 0.0924(3) 0.0343(17) Uani 1 1 d . . .
C5 C 0.5657(4) 0.2458(3) 0.3175(3) 0.0264(18) Uani 1 1 d . . .
O6 O 0.8283(2) 0.07354(17) 0.2694(2) 0.0238(12) Uani 1 1 d . . .
N6 N 0.5058(3) 0.3080(3) 0.1842(3) 0.0370(18) Uani 1 1 d . . .
C6 C 0.5715(4) 0.2050(3) 0.2904(3) 0.0254(17) Uani 1 1 d . . .
O7 O 0.9347(2) 0.12650(16) 0.3680(2) 0.0215(11) Uani 1 1 d . . .
N7 N 0.5295(4) 0.0990(3) 0.0715(3) 0.046(2) Uani 1 1 d . . .
C7 C 0.6256(4) 0.2768(3) 0.3450(3) 0.0248(17) Uani 1 1 d . . .
H7A H 0.6105 0.3084 0.3349 0.030 Uiso 1 1 calc R . .
H7B H 0.6580 0.2701 0.3270 0.030 Uiso 1 1 calc R . .
O8 O 0.8862(2) 0.22321(16) 0.3166(2) 0.0232(11) Uani 1 1 d . . .
N8 N 1.1193(3) 0.0863(2) 0.5161(3) 0.0389(18) Uani 1 1 d . . .
C8 C 0.6609(4) 0.2711(2) 0.4150(3) 0.0219(16) Uani 1 1 d . . .
O9 O 0.7645(2) 0.19573(17) 0.1961(2) 0.0257(12) Uani 1 1 d . . .
N9 N 0.8315(4) 0.3461(3) 0.5310(4) 0.0447(19) Uani 1 1 d . . .
C9 C 0.6327(4) 0.2915(3) 0.4512(3) 0.0273(18) Uani 1 1 d . . .
H9 H 0.5945 0.3105 0.4320 0.033 Uiso 1 1 calc R . .
O10 O 0.7835(3) 0.10824(19) 0.1398(3) 0.0445(16) Uani 1 1 d . . .
N10 N 1.0309(3) 0.3320(3) 0.4219(3) 0.0379(18) Uani 1 1 d . . .
C10 C 0.6582(4) 0.2849(3) 0.5140(4) 0.0293(18) Uani 1 1 d . A .
O11 O 0.6480(2) 0.15066(18) 0.4153(2) 0.0245(12) Uani 1 1 d . . .
N11 N 0.7190(4) -0.0541(3) 0.2313(5) 0.079(3) Uani 1 1 d D . .
C11 C 0.7142(4) 0.2560(3) 0.5404(4) 0.0275(18) Uani 1 1 d . . .
H11 H 0.7324 0.2503 0.5834 0.033 Uiso 1 1 calc R . .
O12 O 0.9118(2) 0.15072(19) 0.2341(2) 0.0287(12) Uani 1 1 d . . .
C12 C 0.7437(4) 0.2353(3) 0.5057(3) 0.0243(17) Uani 1 1 d . . .
O13 O 0.7193(2) 0.14194(17) 0.2629(2) 0.0244(12) Uani 1 1 d . . .
C13 C 0.7170(3) 0.2435(2) 0.4412(3) 0.0188(15) Uani 1 1 d . . .
O14 O 0.8212(2) 0.16807(17) 0.3668(2) 0.0213(11) Uani 1 1 d . . .
C14 C 0.8038(4) 0.2038(3) 0.5376(3) 0.0251(17) Uani 1 1 d . . .
H14A H 0.8302 0.2024 0.5127 0.030 Uiso 1 1 calc R . .
H14B H 0.8334 0.2170 0.5779 0.030 Uiso 1 1 calc R . .
O15 O 0.8386(2) 0.06436(17) 0.3842(2) 0.0265(12) Uani 1 1 d . . .
C15 C 0.7859(3) 0.1562(3) 0.5480(3) 0.0245(17) Uani 1 1 d . . .
O16 O 0.9246(3) 0.06176(18) 0.5208(2) 0.0328(13) Uani 1 1 d . . .
C16 C 0.7718(4) 0.1459(3) 0.5983(4) 0.0306(19) Uani 1 1 d . . .
H16 H 0.7706 0.1699 0.6239 0.037 Uiso 1 1 calc R . .
O17 O 0.9366(3) 0.12785(18) 0.5631(2) 0.0292(12) Uani 1 1 d . . .
C17 C 0.7596(4) 0.1029(3) 0.6130(3) 0.0277(18) Uani 1 1 d . B .
O18 O 0.9559(3) 0.0673(2) 0.6207(3) 0.0451(16) Uani 1 1 d . . .
C18 C 0.7602(4) 0.0690(3) 0.5736(3) 0.0260(17) Uani 1 1 d . . .
H18 H 0.7515 0.0389 0.5820 0.031 Uiso 1 1 calc R . .
O19 O 0.7932(3) 0.3126(2) 0.3389(3) 0.0404(15) Uani 1 1 d . . .
C19 C 0.7729(3) 0.0768(3) 0.5228(3) 0.0237(17) Uani 1 1 d . . .
O20 O 0.7400(3) 0.25345(19) 0.2862(2) 0.0296(13) Uani 1 1 d . . .
C20 C 0.7847(3) 0.1203(3) 0.5087(4) 0.0257(18) Uani 1 1 d . . .
O21 O 0.7054(4) 0.3219(3) 0.2542(4) 0.068(2) Uani 1 1 d . . .
C21 C 0.7741(4) 0.0368(2) 0.4825(3) 0.0237(17) Uani 1 1 d . . .
H21A H 0.7954 0.0106 0.5092 0.028 Uiso 1 1 calc R . .
H21B H 0.8020 0.0449 0.4604 0.028 Uiso 1 1 calc R . .
O22 O 0.6722(3) 0.2756(2) 0.1437(3) 0.0368(14) Uani 1 1 d . . .
C22 C 0.7030(4) 0.0236(3) 0.4357(4) 0.0262(18) Uani 1 1 d . . .
O23 O 0.6245(3) 0.2165(2) 0.0920(2) 0.0307(13) Uani 1 1 d . . .
C23 C 0.6665(4) -0.0081(3) 0.4525(4) 0.0297(18) Uani 1 1 d . . .
H23 H 0.6879 -0.0223 0.4915 0.036 Uiso 1 1 calc R . .
O24 O 0.6419(3) 0.2746(2) 0.0448(3) 0.0460(17) Uani 1 1 d . . .
C24 C 0.6008(4) -0.0197(3) 0.4149(4) 0.0304(19) Uani 1 1 d . C .
O25 O 0.5597(3) 0.2457(2) 0.1727(3) 0.0408(16) Uani 1 1 d . . .
C25 C 0.5702(4) 0.0019(3) 0.3584(4) 0.0293(18) Uani 1 1 d . . .
H25 H 0.5244 -0.0046 0.3321 0.035 Uiso 1 1 calc R . .
O26 O 0.6001(3) 0.1419(2) 0.1487(2) 0.0328(14) Uani 1 1 d . . .
C26 C 0.6058(4) 0.0332(3) 0.3396(3) 0.0250(17) Uani 1 1 d . . .
O27 O 1.0207(3) 0.1199(2) 0.4985(2) 0.0346(14) Uani 1 1 d . . .
C27 C 0.6727(4) 0.0437(3) 0.3773(3) 0.0243(17) Uani 1 1 d . . .
O28 O 0.9235(2) 0.20298(17) 0.4726(2) 0.0254(12) Uani 1 1 d . . .
C28 C 0.5687(4) 0.0583(3) 0.2801(4) 0.0329(19) Uiso 1 1 d . . .
H28A H 0.5944 0.0571 0.2546 0.039 Uiso 1 1 calc R . .
H28B H 0.5236 0.0449 0.2567 0.039 Uiso 1 1 calc R . .
O29 O 0.8518(3) 0.2925(2) 0.4744(3) 0.0337(13) Uani 1 1 d . . .
C29 C 0.5216(4) 0.1299(3) 0.2442(4) 0.0317(19) Uani 1 1 d . . .
H29A H 0.4766 0.1158 0.2224 0.038 Uiso 1 1 calc R . .
H29B H 0.5433 0.1323 0.2154 0.038 Uiso 1 1 calc R . .
O30 O 0.9387(3) 0.29319(19) 0.4142(3) 0.0323(13) Uani 1 1 d . . .
C30 C 0.3790(4) 0.2423(3) 0.2951(4) 0.040(2) Uani 1 1 d . . .
O31 O 0.7107(3) 0.0343(2) 0.2567(3) 0.0383(14) Uani 1 1 d . . .
C31 C 0.3614(5) 0.2069(4) 0.3325(5) 0.057(3) Uani 1 1 d . . .
H31A H 0.3973 0.2058 0.3743 0.085 Uiso 1 1 calc R . .
H31B H 0.3572 0.1773 0.3131 0.085 Uiso 1 1 calc R . .
H31C H 0.3186 0.2149 0.3340 0.085 Uiso 1 1 calc R . .
O32 O 1.3914(8) 0.0306(5) 0.2473(8) 0.190(4) Uani 1 1 d D . .
C32 C 0.3247(4) 0.2423(4) 0.2294(4) 0.058(3) Uani 1 1 d . . .
H32A H 0.2804 0.2472 0.2297 0.086 Uiso 1 1 calc R . .
H32B H 0.3249 0.2133 0.2100 0.086 Uiso 1 1 calc R . .
H32C H 0.3339 0.2666 0.2062 0.086 Uiso 1 1 calc R . .
C33 C 0.3814(4) 0.2875(3) 0.3241(4) 0.046(2) Uani 1 1 d . . .
H33A H 0.3366 0.2948 0.3219 0.069 Uiso 1 1 calc R . .
H33B H 0.3950 0.3105 0.3023 0.069 Uiso 1 1 calc R . .
H33C H 0.4142 0.2865 0.3672 0.069 Uiso 1 1 calc R . .
C34 C 0.6250(4) 0.3067(3) 0.5524(4) 0.040(2) Uani 1 1 d DU . .
C35 C 0.5555(8) 0.2836(7) 0.5366(9) 0.051(4) Uani 0.50 1 d PDU A 2
H35A H 0.5284 0.2844 0.4921 0.077 Uiso 0.50 1 calc PR A 2
H35B H 0.5316 0.2997 0.5572 0.077 Uiso 0.50 1 calc PR A 2
H35C H 0.5627 0.2522 0.5505 0.077 Uiso 0.50 1 calc PR A 2
C36 C 0.5573(9) 0.3297(8) 0.5133(9) 0.064(5) Uani 0.50 1 d PDU A 1
H36A H 0.5641 0.3525 0.4868 0.096 Uiso 0.50 1 calc PR A 1
H36B H 0.5397 0.3442 0.5403 0.096 Uiso 0.50 1 calc PR A 1
H36C H 0.5249 0.3071 0.4878 0.096 Uiso 0.50 1 calc PR A 1
C37 C 0.6073(11) 0.3562(5) 0.5348(8) 0.048(4) Uani 0.50 1 d PDU A 2
H37A H 0.5805 0.3585 0.4904 0.071 Uiso 0.50 1 calc PR A 2
H37B H 0.6490 0.3737 0.5466 0.071 Uiso 0.50 1 calc PR A 2
H37C H 0.5812 0.3680 0.5563 0.071 Uiso 0.50 1 calc PR A 2
C38 C 0.6772(10) 0.3388(8) 0.5982(10) 0.067(5) Uani 0.50 1 d PDU A 1
H38A H 0.7185 0.3221 0.6227 0.101 Uiso 0.50 1 calc PR A 1
H38B H 0.6587 0.3519 0.6254 0.101 Uiso 0.50 1 calc PR A 1
H38C H 0.6877 0.3630 0.5756 0.101 Uiso 0.50 1 calc PR A 1
C39 C 0.6651(9) 0.3035(8) 0.6210(6) 0.052(4) Uani 0.50 1 d PDU A 2
H39A H 0.6751 0.2718 0.6328 0.078 Uiso 0.50 1 calc PR A 2
H39B H 0.6387 0.3163 0.6416 0.078 Uiso 0.50 1 calc PR A 2
H39C H 0.7074 0.3203 0.6331 0.078 Uiso 0.50 1 calc PR A 2
C40 C 0.6160(11) 0.2712(7) 0.5942(9) 0.058(4) Uani 0.50 1 d PDU A 1
H40A H 0.6600 0.2581 0.6204 0.088 Uiso 0.50 1 calc PR A 1
H40B H 0.5858 0.2474 0.5692 0.088 Uiso 0.50 1 calc PR A 1
H40C H 0.5964 0.2852 0.6200 0.088 Uiso 0.50 1 calc PR A 1
C41 C 0.7500(4) 0.0925(3) 0.6716(4) 0.0434(16) Uani 1 1 d D . .
C42 C 0.7069(9) 0.1276(6) 0.6811(9) 0.0434(16) Uani 0.50 1 d PD B 2
H42A H 0.7012 0.1209 0.7186 0.065 Uiso 0.50 1 calc PR B 2
H42B H 0.6626 0.1279 0.6459 0.065 Uiso 0.50 1 calc PR B 2
H42C H 0.7285 0.1571 0.6850 0.065 Uiso 0.50 1 calc PR B 2
C43 C 0.7472(10) 0.1358(5) 0.7079(8) 0.0434(16) Uani 0.50 1 d PD B 1
H43A H 0.7884 0.1535 0.7182 0.065 Uiso 0.50 1 calc PR B 1
H43B H 0.7434 0.1270 0.7457 0.065 Uiso 0.50 1 calc PR B 1
H43C H 0.7078 0.1540 0.6824 0.065 Uiso 0.50 1 calc PR B 1
C44 C 0.8223(8) 0.0865(7) 0.7238(8) 0.0434(16) Uani 0.50 1 d PD B 2
H44A H 0.8456 0.0620 0.7130 0.065 Uiso 0.50 1 calc PR B 2
H44B H 0.8190 0.0790 0.7623 0.065 Uiso 0.50 1 calc PR B 2
H44C H 0.8478 0.1146 0.7290 0.065 Uiso 0.50 1 calc PR B 2
C45 C 0.8124(8) 0.0673(6) 0.7181(9) 0.0434(16) Uani 0.50 1 d PD B 1
H45A H 0.8531 0.0852 0.7263 0.065 Uiso 0.50 1 calc PR B 1
H45B H 0.8163 0.0380 0.7011 0.065 Uiso 0.50 1 calc PR B 1
H45C H 0.8074 0.0628 0.7564 0.065 Uiso 0.50 1 calc PR B 1
C46 C 0.7118(10) 0.0469(5) 0.6652(9) 0.0434(16) Uani 0.50 1 d PD B 2
H46A H 0.7395 0.0221 0.6611 0.065 Uiso 0.50 1 calc PR B 2
H46B H 0.6687 0.0479 0.6287 0.065 Uiso 0.50 1 calc PR B 2
H46C H 0.7034 0.0419 0.7018 0.065 Uiso 0.50 1 calc PR B 2
C47 C 0.6873(8) 0.0658(6) 0.6607(9) 0.0434(16) Uani 0.50 1 d PD B 1
H47A H 0.6474 0.0827 0.6332 0.065 Uiso 0.50 1 calc PR B 1
H47B H 0.6847 0.0606 0.7000 0.065 Uiso 0.50 1 calc PR B 1
H47C H 0.6891 0.0368 0.6420 0.065 Uiso 0.50 1 calc PR B 1
C48 C 0.5634(4) -0.0552(3) 0.4357(4) 0.045(2) Uani 1 1 d DU . .
C49 C 0.5737(9) -0.0433(6) 0.5018(7) 0.048(4) Uani 0.60 1 d PDU C 1
H49A H 0.6220 -0.0393 0.5278 0.072 Uiso 0.60 1 calc PR C 1
H49B H 0.5560 -0.0677 0.5184 0.072 Uiso 0.60 1 calc PR C 1
H49C H 0.5497 -0.0152 0.5012 0.072 Uiso 0.60 1 calc PR C 1
C50 C 0.5945(12) -0.0672(9) 0.5024(9) 0.050(6) Uani 0.40 1 d PDU C 2
H50A H 0.5934 -0.0409 0.5267 0.075 Uiso 0.40 1 calc PR C 2
H50B H 0.6414 -0.0766 0.5145 0.075 Uiso 0.40 1 calc PR C 2
H50C H 0.5690 -0.0919 0.5097 0.075 Uiso 0.40 1 calc PR C 2
C51 C 0.5996(8) -0.1017(4) 0.4433(9) 0.055(4) Uani 0.60 1 d PDU C 1
H51A H 0.6476 -0.0984 0.4707 0.083 Uiso 0.60 1 calc PR C 1
H51B H 0.5949 -0.1125 0.4031 0.083 Uiso 0.60 1 calc PR C 1
H51C H 0.5789 -0.1236 0.4609 0.083 Uiso 0.60 1 calc PR C 1
C52 C 0.5542(17) -0.0956(7) 0.3934(13) 0.082(7) Uani 0.40 1 d PDU C 2
H52A H 0.5331 -0.0856 0.3505 0.124 Uiso 0.40 1 calc PR C 2
H52B H 0.5254 -0.1181 0.4005 0.124 Uiso 0.40 1 calc PR C 2
H52C H 0.5984 -0.1089 0.4021 0.124 Uiso 0.40 1 calc PR C 2
C53 C 0.4897(6) -0.0612(6) 0.3952(7) 0.042(4) Uani 0.60 1 d PDU C 1
H53A H 0.4708 -0.0842 0.4128 0.063 Uiso 0.60 1 calc PR C 1
H53B H 0.4841 -0.0708 0.3542 0.063 Uiso 0.60 1 calc PR C 1
H53C H 0.4660 -0.0326 0.3919 0.063 Uiso 0.60 1 calc PR C 1
C54 C 0.4926(10) -0.0348(9) 0.4233(15) 0.075(7) Uani 0.40 1 d PDU C 2
H54A H 0.4683 -0.0276 0.3796 0.112 Uiso 0.40 1 calc PR C 2
H54B H 0.4988 -0.0072 0.4476 0.112 Uiso 0.40 1 calc PR C 2
H54C H 0.4666 -0.0567 0.4351 0.112 Uiso 0.40 1 calc PR C 2
C55 C 0.8209(4) 0.0366(3) 0.1796(4) 0.0276(18) Uani 1 1 d . . .
C56 C 0.8468(4) 0.0066(3) 0.1504(4) 0.0310(19) Uani 1 1 d . . .
H56 H 0.8227 0.0018 0.1075 0.037 Uiso 1 1 calc R . .
C57 C 0.9065(4) -0.0166(3) 0.1819(4) 0.0307(19) Uani 1 1 d . D .
C58 C 0.9408(4) -0.0077(3) 0.2439(4) 0.0280(18) Uani 1 1 d . . .
H58 H 0.9823 -0.0228 0.2664 0.034 Uiso 1 1 calc R . .
C59 C 0.9171(4) 0.0229(3) 0.2751(3) 0.0246(17) Uani 1 1 d . . .
C60 C 0.8545(4) 0.0443(2) 0.2420(3) 0.0237(17) Uani 1 1 d . . .
C61 C 0.9625(4) 0.0344(3) 0.3425(3) 0.0247(17) Uani 1 1 d . . .
H61A H 0.9338 0.0412 0.3643 0.030 Uiso 1 1 calc R . .
H61B H 0.9908 0.0080 0.3626 0.030 Uiso 1 1 calc R . .
C62 C 1.0077(4) 0.0744(3) 0.3479(3) 0.0248(17) Uani 1 1 d . . .
C63 C 1.0649(4) 0.0677(3) 0.3362(3) 0.0273(18) Uani 1 1 d . . .
H63 H 1.0744 0.0382 0.3265 0.033 Uiso 1 1 calc R . .
C64 C 1.1081(4) 0.1027(3) 0.3381(4) 0.0281(18) Uani 1 1 d . E .
C65 C 1.0947(4) 0.1448(3) 0.3558(4) 0.0279(18) Uani 1 1 d . . .
H65 H 1.1251 0.1688 0.3599 0.033 Uiso 1 1 calc R . .
C66 C 1.0390(3) 0.1534(3) 0.3678(3) 0.0224(16) Uani 1 1 d . . .
C67 C 0.9937(4) 0.1185(2) 0.3624(3) 0.0197(16) Uani 1 1 d . . .
C68 C 1.0276(4) 0.2002(3) 0.3857(4) 0.0264(18) Uani 1 1 d . . .
H68A H 1.0706 0.2116 0.4177 0.032 Uiso 1 1 calc R . .
H68B H 0.9945 0.1986 0.4040 0.032 Uiso 1 1 calc R . .
C69 C 1.0019(4) 0.2337(2) 0.3327(3) 0.0241(17) Uani 1 1 d . . .
C70 C 1.0480(4) 0.2548(3) 0.3155(4) 0.0297(19) Uani 1 1 d . . .
H70 H 1.0948 0.2490 0.3387 0.036 Uiso 1 1 calc R . .
C71 C 1.0284(4) 0.2844(3) 0.2652(4) 0.033(2) Uani 1 1 d . . .
C72 C 0.9599(4) 0.2927(3) 0.2340(4) 0.0306(19) Uani 1 1 d . . .
H72 H 0.9453 0.3131 0.2004 0.037 Uiso 1 1 calc R . .
C73 C 0.9109(4) 0.2725(3) 0.2496(4) 0.0247(17) Uani 1 1 d . . .
C74 C 0.9335(4) 0.2428(2) 0.3011(3) 0.0208(16) Uani 1 1 d . . .
C75 C 0.8373(4) 0.2805(3) 0.2093(4) 0.0285(18) Uani 1 1 d . . .
H75A H 0.8305 0.3125 0.1966 0.034 Uiso 1 1 calc R . .
H75B H 0.8104 0.2742 0.2330 0.034 Uiso 1 1 calc R . .
C76 C 0.8121(4) 0.2506(3) 0.1521(4) 0.0260(18) Uani 1 1 d . . .
C77 C 0.8242(4) 0.2643(3) 0.1017(4) 0.034(2) Uani 1 1 d . . .
H77 H 0.8443 0.2930 0.1032 0.041 Uiso 1 1 calc R . .
C78 C 0.8079(4) 0.2377(3) 0.0498(4) 0.035(2) Uani 1 1 d . F .
C79 C 0.7783(4) 0.1970(3) 0.0499(4) 0.040(2) Uani 1 1 d . . .
H79 H 0.7663 0.1782 0.0149 0.048 Uiso 1 1 calc R . .
C80 C 0.7649(4) 0.1818(3) 0.0981(4) 0.0298(19) Uani 1 1 d . . .
C81 C 0.7781(4) 0.2104(3) 0.1474(4) 0.031(2) Uani 1 1 d . . .
C82 C 0.7338(4) 0.1372(3) 0.0970(4) 0.0304(19) Uani 1 1 d . . .
H82A H 0.6951 0.1405 0.1080 0.036 Uiso 1 1 calc R . .
H82B H 0.7170 0.1241 0.0552 0.036 Uiso 1 1 calc R . .
C83 C 0.7592(4) 0.0639(3) 0.1411(4) 0.0298(19) Uani 1 1 d . . .
H83A H 0.7368 0.0514 0.0991 0.036 Uiso 1 1 calc R . .
H83B H 0.7264 0.0641 0.1598 0.036 Uiso 1 1 calc R . .
C84 C 0.9333(5) -0.0505(3) 0.1493(4) 0.051(2) Uani 1 1 d DU . .
C85 C 0.9413(10) -0.0284(6) 0.0957(7) 0.052(4) Uani 0.60 1 d PDU D 1
H85A H 0.9586 -0.0505 0.0756 0.078 Uiso 0.60 1 calc PR D 1
H85B H 0.9731 -0.0032 0.1108 0.078 Uiso 0.60 1 calc PR D 1
H85C H 0.8974 -0.0172 0.0662 0.078 Uiso 0.60 1 calc PR D 1
C86 C 0.9017(17) -0.0506(11) 0.0802(8) 0.077(7) Uani 0.40 1 d PDU D 2
H86A H 0.9229 -0.0739 0.0654 0.115 Uiso 0.40 1 calc PR D 2
H86B H 0.9083 -0.0210 0.0653 0.115 Uiso 0.40 1 calc PR D 2
H86C H 0.8532 -0.0568 0.0651 0.115 Uiso 0.40 1 calc PR D 2
C87 C 0.8796(9) -0.0892(5) 0.1241(9) 0.070(5) Uani 0.60 1 d PDU D 1
H87A H 0.8951 -0.1117 0.1031 0.105 Uiso 0.60 1 calc PR D 1
H87B H 0.8364 -0.0765 0.0952 0.105 Uiso 0.60 1 calc PR D 1
H87C H 0.8737 -0.1034 0.1584 0.105 Uiso 0.60 1 calc PR D 1
C88 C 0.9454(19) -0.0964(7) 0.1821(14) 0.082(7) Uani 0.40 1 d PDU D 2
H88A H 0.9626 -0.1179 0.1611 0.123 Uiso 0.40 1 calc PR D 2
H88B H 0.9028 -0.1076 0.1813 0.123 Uiso 0.40 1 calc PR D 2
H88C H 0.9785 -0.0929 0.2248 0.123 Uiso 0.40 1 calc PR D 2
C89 C 1.0004(9) -0.0721(7) 0.1904(8) 0.070(5) Uani 0.60 1 d PDU D 1
H89A H 1.0139 -0.0933 0.1662 0.105 Uiso 0.60 1 calc PR D 1
H89B H 0.9956 -0.0883 0.2239 0.105 Uiso 0.60 1 calc PR D 1
H89C H 1.0349 -0.0486 0.2074 0.105 Uiso 0.60 1 calc PR D 1
C90 C 1.0067(10) -0.0364(10) 0.1615(13) 0.068(6) Uani 0.40 1 d PDU D 2
H90A H 1.0250 -0.0577 0.1413 0.102 Uiso 0.40 1 calc PR D 2
H90B H 1.0350 -0.0365 0.2058 0.102 Uiso 0.40 1 calc PR D 2
H90C H 1.0061 -0.0060 0.1452 0.102 Uiso 0.40 1 calc PR D 2
C91 C 1.1685(4) 0.0946(3) 0.3216(4) 0.045(2) Uani 1 1 d DU . .
C92 C 1.1437(13) 0.0695(9) 0.2596(9) 0.048(6) Uani 0.40 1 d PDU E 2
H92A H 1.1198 0.0420 0.2615 0.071 Uiso 0.40 1 calc PR E 2
H92B H 1.1826 0.0615 0.2512 0.071 Uiso 0.40 1 calc PR E 2
H92C H 1.1132 0.0890 0.2268 0.071 Uiso 0.40 1 calc PR E 2
C93 C 1.1617(11) 0.0504(6) 0.2870(11) 0.073(6) Uani 0.60 1 d PDU E 1
H93A H 1.1195 0.0506 0.2496 0.109 Uiso 0.60 1 calc PR E 1
H93B H 1.1613 0.0252 0.3132 0.109 Uiso 0.60 1 calc PR E 1
H93C H 1.2001 0.0471 0.2761 0.109 Uiso 0.60 1 calc PR E 1
C94 C 1.2194(12) 0.0632(9) 0.3696(12) 0.055(6) Uani 0.40 1 d PDU E 2
H94A H 1.1967 0.0353 0.3722 0.082 Uiso 0.40 1 calc PR E 2
H94B H 1.2380 0.0782 0.4098 0.082 Uiso 0.40 1 calc PR E 2
H94C H 1.2561 0.0561 0.3577 0.082 Uiso 0.40 1 calc PR E 2
C95 C 1.2328(8) 0.0917(9) 0.3812(8) 0.073(5) Uani 0.60 1 d PDU E 1
H95A H 1.2380 0.1194 0.4050 0.110 Uiso 0.60 1 calc PR E 1
H95B H 1.2719 0.0879 0.3716 0.110 Uiso 0.60 1 calc PR E 1
H95C H 1.2297 0.0659 0.4054 0.110 Uiso 0.60 1 calc PR E 1
C96 C 1.2082(12) 0.1371(7) 0.3220(15) 0.058(6) Uani 0.40 1 d PDU E 2
H96A H 1.1790 0.1579 0.2902 0.087 Uiso 0.40 1 calc PR E 2
H96B H 1.2472 0.1290 0.3137 0.087 Uiso 0.40 1 calc PR E 2
H96C H 1.2240 0.1517 0.3623 0.087 Uiso 0.40 1 calc PR E 2
C97 C 1.1753(9) 0.1353(6) 0.2845(9) 0.055(4) Uani 0.60 1 d PDU E 1
H97A H 1.1350 0.1374 0.2456 0.082 Uiso 0.60 1 calc PR E 1
H97B H 1.2153 0.1313 0.2762 0.082 Uiso 0.60 1 calc PR E 1
H97C H 1.1801 0.1630 0.3083 0.082 Uiso 0.60 1 calc PR E 1
C98 C 1.0799(4) 0.3075(3) 0.2462(4) 0.044(2) Uani 1 1 d . . .
C99 C 1.1485(5) 0.2863(5) 0.2740(7) 0.095(5) Uani 1 1 d . . .
H99A H 1.1803 0.3048 0.2647 0.142 Uiso 1 1 calc R . .
H99B H 1.1463 0.2560 0.2569 0.142 Uiso 1 1 calc R . .
H99C H 1.1640 0.2842 0.3187 0.142 Uiso 1 1 calc R . .
C100 C 1.0855(6) 0.3573(4) 0.2632(6) 0.079(4) Uani 1 1 d . . .
H10A H 1.1198 0.3613 0.3054 0.118 Uiso 1 1 calc R . .
H10B H 1.0418 0.3682 0.2603 0.118 Uiso 1 1 calc R . .
H10C H 1.0984 0.3745 0.2350 0.118 Uiso 1 1 calc R . .
C101 C 1.0548(5) 0.3037(4) 0.1753(5) 0.070(3) Uani 1 1 d . . .
H10D H 1.0824 0.3231 0.1619 0.105 Uiso 1 1 calc R . .
H10E H 1.0074 0.3133 0.1551 0.105 Uiso 1 1 calc R . .
H10F H 1.0586 0.2724 0.1643 0.105 Uiso 1 1 calc R . .
C102 C 0.8172(4) 0.2543(3) -0.0073(4) 0.047(3) Uani 1 1 d D . .
C103 C 0.8585(14) 0.2187(8) -0.0238(12) 0.112(11) Uani 0.60 1 d PD F 1
H10G H 0.9034 0.2157 0.0102 0.168 Uiso 0.60 1 calc PR F 1
H10H H 0.8633 0.2282 -0.0609 0.168 Uiso 0.60 1 calc PR F 1
H10I H 0.8351 0.1896 -0.0313 0.168 Uiso 0.60 1 calc PR F 1
C104 C 0.8928(8) 0.2656(9) 0.0134(9) 0.037(5) Uani 0.40 1 d PD F 2
H10J H 0.9067 0.2882 0.0463 0.056 Uiso 0.40 1 calc PR F 2
H10K H 0.8999 0.2776 -0.0215 0.056 Uiso 0.40 1 calc PR F 2
H10L H 0.9199 0.2382 0.0286 0.056 Uiso 0.40 1 calc PR F 2
C105 C 0.8535(12) 0.2998(7) 0.0028(8) 0.088(8) Uani 0.60 1 d PD F 1
H10M H 0.8981 0.2974 0.0373 0.133 Uiso 0.60 1 calc PR F 1
H10N H 0.8268 0.3228 0.0120 0.133 Uiso 0.60 1 calc PR F 1
H10O H 0.8587 0.3083 -0.0344 0.133 Uiso 0.60 1 calc PR F 1
C106 C 0.7739(14) 0.2973(9) -0.0295(13) 0.070(10) Uani 0.40 1 d PD F 2
H10P H 0.7262 0.2897 -0.0422 0.105 Uiso 0.40 1 calc PR F 2
H10Q H 0.7801 0.3101 -0.0645 0.105 Uiso 0.40 1 calc PR F 2
H10R H 0.7879 0.3194 0.0039 0.105 Uiso 0.40 1 calc PR F 2
C107 C 0.7495(8) 0.2579(11) -0.0604(8) 0.092(9) Uani 0.60 1 d PD F 1
H10S H 0.7265 0.2287 -0.0673 0.138 Uiso 0.60 1 calc PR F 1
H10T H 0.7553 0.2667 -0.0973 0.138 Uiso 0.60 1 calc PR F 1
H10U H 0.7224 0.2807 -0.0514 0.138 Uiso 0.60 1 calc PR F 1
C108 C 0.7934(18) 0.2189(9) -0.0594(10) 0.062(9) Uani 0.40 1 d PD F 2
H10V H 0.7457 0.2117 -0.0711 0.094 Uiso 0.40 1 calc PR F 2
H10W H 0.8206 0.1914 -0.0451 0.094 Uiso 0.40 1 calc PR F 2
H10$ H 0.7988 0.2310 -0.0951 0.094 Uiso 0.40 1 calc PR F 2
C109 C 0.6073(4) 0.1665(3) 0.4323(4) 0.036(2) Uani 1 1 d . . .
H109 H 0.5982 0.1979 0.4268 0.043 Uiso 1 1 calc R . .
C110 C 0.5276(6) 0.1628(3) 0.4790(6) 0.070(4) Uani 1 1 d . . .
H11A H 0.5272 0.1955 0.4734 0.105 Uiso 1 1 calc R . .
H11B H 0.5413 0.1559 0.5225 0.105 Uiso 1 1 calc R . .
H11C H 0.4822 0.1507 0.4549 0.105 Uiso 1 1 calc R . .
C111 C 0.5852(5) 0.0940(3) 0.4676(5) 0.049(3) Uani 1 1 d . . .
H11D H 0.6108 0.0829 0.4452 0.074 Uiso 1 1 calc R . .
H11E H 0.5413 0.0788 0.4524 0.074 Uiso 1 1 calc R . .
H11F H 0.6105 0.0877 0.5115 0.074 Uiso 1 1 calc R . .
C112 C 0.9298(4) 0.1289(4) 0.2020(4) 0.053(3) Uani 1 1 d . . .
H112 H 0.9203 0.0976 0.2012 0.064 Uiso 1 1 calc R . .
C113 C 0.9737(7) 0.1106(4) 0.1257(6) 0.091(4) Uani 1 1 d . . .
H11G H 1.0209 0.1138 0.1321 0.136 Uiso 1 1 calc R . .
H11H H 0.9438 0.1185 0.0833 0.136 Uiso 1 1 calc R . .
H11I H 0.9653 0.0793 0.1337 0.136 Uiso 1 1 calc R . .
C114 C 0.9746(6) 0.1881(4) 0.1644(6) 0.070(3) Uani 1 1 d . . .
H11J H 0.9691 0.2045 0.1975 0.106 Uiso 1 1 calc R . .
H11K H 0.9432 0.2002 0.1246 0.106 Uiso 1 1 calc R . .
H11L H 1.0211 0.1916 0.1689 0.106 Uiso 1 1 calc R . .
C115 C 0.5111(4) 0.2645(3) 0.1785(4) 0.036(2) Uani 1 1 d . . .
H115 H 0.4758 0.2458 0.1787 0.044 Uiso 1 1 calc R . .
C116 C 0.5574(5) 0.3400(3) 0.1865(4) 0.048(2) Uani 1 1 d . . .
H11M H 0.5855 0.3482 0.2293 0.072 Uiso 1 1 calc R . .
H11N H 0.5357 0.3671 0.1632 0.072 Uiso 1 1 calc R . .
H11O H 0.5857 0.3263 0.1684 0.072 Uiso 1 1 calc R . .
C117 C 0.4492(4) 0.3280(3) 0.1915(4) 0.037(2) Uani 1 1 d . . .
H11P H 0.4148 0.3049 0.1854 0.055 Uiso 1 1 calc R . .
H11Q H 0.4299 0.3521 0.1612 0.055 Uiso 1 1 calc R . .
H11R H 0.4647 0.3406 0.2330 0.055 Uiso 1 1 calc R . .
C118 C 0.5532(4) 0.1372(3) 0.0980(4) 0.037(2) Uani 1 1 d . . .
H118 H 0.5323 0.1638 0.0763 0.044 Uiso 1 1 calc R . .
C119 C 0.4730(5) 0.0956(4) 0.0113(5) 0.067(3) Uani 1 1 d . . .
H11S H 0.4598 0.1258 -0.0061 0.100 Uiso 1 1 calc R . .
H11T H 0.4347 0.0810 0.0153 0.100 Uiso 1 1 calc R . .
H11U H 0.4866 0.0775 -0.0159 0.100 Uiso 1 1 calc R . .
C120 C 0.5630(6) 0.0557(4) 0.1003(5) 0.071(3) Uani 1 1 d . . .
H12A H 0.6068 0.0622 0.1343 0.106 Uiso 1 1 calc R . .
H12B H 0.5698 0.0371 0.0696 0.106 Uiso 1 1 calc R . .
H12C H 0.5344 0.0395 0.1160 0.106 Uiso 1 1 calc R . .
C121 C 1.0806(4) 0.1219(3) 0.5096(4) 0.032(2) Uani 1 1 d . . .
H121 H 1.1006 0.1509 0.5138 0.039 Uiso 1 1 calc R . .
C122 C 1.1882(5) 0.0914(4) 0.5232(6) 0.070(3) Uani 1 1 d . . .
H12D H 1.1912 0.0822 0.4852 0.105 Uiso 1 1 calc R . .
H12E H 1.2181 0.0724 0.5572 0.105 Uiso 1 1 calc R . .
H12F H 1.2020 0.1230 0.5320 0.105 Uiso 1 1 calc R . .
C123 C 1.0910(5) 0.0402(3) 0.5079(5) 0.048(2) Uani 1 1 d . . .
H12G H 1.0442 0.0416 0.5033 0.072 Uiso 1 1 calc R . .
H12H H 1.1180 0.0219 0.5439 0.072 Uiso 1 1 calc R . .
H12I H 1.0921 0.0266 0.4711 0.072 Uiso 1 1 calc R . .
C124 C 0.9734(4) 0.2193(3) 0.5304(4) 0.034(2) Uani 1 1 d . . .
H12J H 0.9823 0.2513 0.5264 0.051 Uiso 1 1 calc R . .
H12K H 1.0152 0.2021 0.5419 0.051 Uiso 1 1 calc R . .
H12L H 0.9565 0.2158 0.5621 0.051 Uiso 1 1 calc R . .
C125 C 0.8203(5) 0.3246(3) 0.4799(4) 0.047(2) Uani 1 1 d . . .
H125 H 0.7842 0.3353 0.4437 0.056 Uiso 1 1 calc R . .
C126 C 0.7938(8) 0.3861(5) 0.5308(8) 0.112(6) Uani 1 1 d . . .
H12M H 0.8231 0.4125 0.5386 0.168 Uiso 1 1 calc R . .
H12N H 0.7773 0.3837 0.5629 0.168 Uiso 1 1 calc R . .
H12O H 0.7553 0.3892 0.4907 0.168 Uiso 1 1 calc R . .
C127 C 0.8807(6) 0.3315(4) 0.5883(5) 0.070(3) Uani 1 1 d . . .
H12P H 0.9058 0.3061 0.5821 0.105 Uiso 1 1 calc R . .
H12Q H 0.8586 0.3221 0.6144 0.105 Uiso 1 1 calc R . .
H12R H 0.9120 0.3563 0.6081 0.105 Uiso 1 1 calc R . .
C128 C 1.0004(4) 0.2985(3) 0.4362(4) 0.035(2) Uani 1 1 d . . .
H128 H 1.0278 0.2771 0.4655 0.042 Uiso 1 1 calc R . .
C129 C 0.9931(5) 0.3639(3) 0.3742(4) 0.044(2) Uani 1 1 d . . .
H12S H 1.0017 0.3582 0.3378 0.066 Uiso 1 1 calc R . .
H12T H 1.0072 0.3946 0.3890 0.066 Uiso 1 1 calc R . .
H12U H 0.9447 0.3604 0.3634 0.066 Uiso 1 1 calc R . .
C130 C 1.1045(4) 0.3337(4) 0.4455(5) 0.055(3) Uani 1 1 d . . .
H13A H 1.1245 0.3129 0.4802 0.083 Uiso 1 1 calc R . .
H13B H 1.1201 0.3644 0.4592 0.083 Uiso 1 1 calc R . .
H13C H 1.1181 0.3249 0.4130 0.083 Uiso 1 1 calc R . .
C131 C 0.6847(7) -0.0452(4) 0.1586(5) 0.088(4) Uani 1 1 d D . .
H13D H 0.6361 -0.0391 0.1462 0.105 Uiso 1 1 calc R . .
H13E H 0.7047 -0.0174 0.1504 0.105 Uiso 1 1 calc R . .
C132 C 0.6902(9) -0.0810(6) 0.1184(7) 0.125(6) Uani 1 1 d D . .
H13F H 0.6673 -0.0714 0.0754 0.187 Uiso 1 1 calc R . .
H13G H 0.6689 -0.1086 0.1243 0.187 Uiso 1 1 calc R . .
H13H H 0.7379 -0.0869 0.1287 0.187 Uiso 1 1 calc R . .
C133 C 0.6802(7) -0.0895(4) 0.2481(6) 0.085(4) Uani 1 1 d D . .
H13I H 0.6627 -0.1120 0.2146 0.102 Uiso 1 1 calc R . .
H13J H 0.7116 -0.1053 0.2856 0.102 Uiso 1 1 calc R . .
C134 C 0.6227(10) -0.0716(5) 0.2592(13) 0.247(17) Uani 1 1 d D . .
H13K H 0.6004 -0.0965 0.2703 0.371 Uiso 1 1 calc R . .
H13L H 0.5903 -0.0570 0.2219 0.371 Uiso 1 1 calc R . .
H13M H 0.6395 -0.0497 0.2928 0.371 Uiso 1 1 calc R . .
C135 C 0.7895(6) -0.0663(4) 0.2494(7) 0.108(6) Uani 1 1 d D . .
H13N H 0.8093 -0.0467 0.2278 0.130 Uiso 1 1 calc R . .
H13O H 0.7921 -0.0979 0.2371 0.130 Uiso 1 1 calc R . .
C136 C 0.8318(8) -0.0614(4) 0.3214(5) 0.091(5) Uani 1 1 d D . .
H13P H 0.8789 -0.0698 0.3323 0.136 Uiso 1 1 calc R . .
H13Q H 0.8128 -0.0812 0.3427 0.136 Uiso 1 1 calc R . .
H13R H 0.8299 -0.0300 0.3335 0.136 Uiso 1 1 calc R . .
C187 C 0.7612(16) 0.0540(12) -0.0318(19) 0.197(7) Uani 0.50 1 d PD G 2
H18A H 0.7269 0.0590 -0.0743 0.236 Uiso 0.50 1 calc PR G 2
H18B H 0.7449 0.0692 -0.0039 0.236 Uiso 0.50 1 calc PR G 2
O186 O 0.8236(14) 0.0755(9) -0.0252(13) 0.197(7) Uani 0.50 1 d PD G 2
C183 C 0.743(2) 0.1005(16) -0.082(2) 0.197(7) Uani 0.50 1 d PD H 1
H18C H 0.7382 0.1334 -0.0846 0.295 Uiso 0.50 1 calc PR H 1
H18D H 0.7576 0.0911 -0.0390 0.295 Uiso 0.50 1 calc PR H 1
H18E H 0.6988 0.0867 -0.1069 0.295 Uiso 0.50 1 calc PR H 1
O181 O 0.8142(16) 0.0372(11) -0.0910(15) 0.197(7) Uani 0.50 1 d PD H 1
C185 C 0.8362(17) 0.0918(15) -0.0755(16) 0.197(7) Uani 0.50 1 d PD G 2
H18F H 0.8085 0.1193 -0.0915 0.236 Uiso 0.50 1 calc PR G 2
H18G H 0.8194 0.0689 -0.1085 0.236 Uiso 0.50 1 calc PR G 2
C184 C 0.9089(18) 0.1033(14) -0.0641(19) 0.197(7) Uani 0.50 1 d PD G 2
H18H H 0.9105 0.1115 -0.1030 0.295 Uiso 0.50 1 calc PR G 2
H18I H 0.9379 0.0770 -0.0466 0.295 Uiso 0.50 1 calc PR G 2
H18J H 0.9249 0.1287 -0.0354 0.295 Uiso 0.50 1 calc PR G 2
C179 C 0.866(2) -0.0280(13) -0.097(2) 0.197(7) Uani 0.50 1 d PD H 1
H17A H 0.9073 -0.0436 -0.0935 0.295 Uiso 0.50 1 calc PR H 1
H17B H 0.8309 -0.0317 -0.1386 0.295 Uiso 0.50 1 calc PR H 1
H17C H 0.8509 -0.0408 -0.0674 0.295 Uiso 0.50 1 calc PR H 1
C164 C 1.4138(10) -0.0263(7) 0.1797(11) 0.190(4) Uani 1 1 d D . .
H16A H 1.3915 -0.0413 0.1398 0.286 Uiso 1 1 calc R . .
H16B H 1.4294 -0.0489 0.2125 0.286 Uiso 1 1 calc R . .
H16C H 1.4526 -0.0089 0.1808 0.286 Uiso 1 1 calc R . .
C165 C 1.3644(11) 0.0053(8) 0.1891(10) 0.190(4) Uani 1 1 d D . .
H16D H 1.3477 0.0271 0.1547 0.229 Uiso 1 1 calc R . .
H16E H 1.3251 -0.0126 0.1869 0.229 Uiso 1 1 calc R . .
C166 C 1.3538(11) 0.0643(7) 0.2601(11) 0.190(4) Uani 1 1 d D . .
H16F H 1.3101 0.0529 0.2577 0.229 Uiso 1 1 calc R . .
H16G H 1.3462 0.0910 0.2332 0.229 Uiso 1 1 calc R . .
C167 C 1.4038(10) 0.0736(8) 0.3256(10) 0.190(4) Uani 1 1 d D . .
H16H H 1.3864 0.0978 0.3429 0.286 Uiso 1 1 calc R . .
H16I H 1.4471 0.0830 0.3260 0.286 Uiso 1 1 calc R . .
H16J H 1.4103 0.0462 0.3503 0.286 Uiso 1 1 calc R . .
C180 C 0.8817(18) 0.0230(13) -0.083(2) 0.197(7) Uani 0.50 1 d PD H 1
H18K H 0.9163 0.0283 -0.0409 0.236 Uiso 0.50 1 calc PR H 1
H18L H 0.8956 0.0377 -0.1131 0.236 Uiso 0.50 1 calc PR H 1
C188 C 0.765(2) 0.0025(11) -0.018(2) 0.197(7) Uani 0.50 1 d PD G 2
H18M H 0.7274 -0.0064 -0.0088 0.295 Uiso 0.50 1 calc PR G 2
H18N H 0.8079 -0.0045 0.0165 0.295 Uiso 0.50 1 calc PR G 2
H18O H 0.7625 -0.0141 -0.0547 0.295 Uiso 0.50 1 calc PR G 2
C182 C 0.795(2) 0.0854(12) -0.106(2) 0.197(7) Uani 0.50 1 d PD H 1
H18P H 0.7756 0.0897 -0.1506 0.236 Uiso 0.50 1 calc PR H 1
H18Q H 0.8355 0.1045 -0.0868 0.236 Uiso 0.50 1 calc PR H 1

loop_
_atom_site_aniso_label
_atom_site_aniso_U_11
_atom_site_aniso_U_22
_atom_site_aniso_U_33
_atom_site_aniso_U_23
_atom_site_aniso_U_13
_atom_site_aniso_U_12
Gd1 0.01772(17) 0.0259(2) 0.01824(19) 0.00292(16) 0.00920(14) -0.00059(16)
O1 0.020(2) 0.034(3) 0.019(3) 0.004(2) 0.012(2) 0.009(2)
N1 0.031(4) 0.035(4) 0.039(4) 0.008(3) 0.026(3) 0.004(3)
C1 0.027(4) 0.036(5) 0.022(4) 0.012(4) 0.009(3) 0.004(4)
Gd2 0.01889(17) 0.0228(2) 0.02039(19) 0.00355(16) 0.01070(15) 0.00134(16)
O2 0.025(3) 0.026(3) 0.019(3) 0.001(2) 0.016(2) -0.003(2)
N2 0.039(4) 0.030(4) 0.032(4) 0.001(3) 0.027(3) 0.002(3)
C2 0.017(4) 0.044(5) 0.022(4) 0.009(4) 0.007(3) 0.003(4)
Gd3 0.02207(18) 0.0351(2) 0.0191(2) 0.00538(17) 0.01126(15) 0.00550(17)
O3 0.022(3) 0.022(3) 0.021(3) 0.003(2) 0.010(2) -0.003(2)
N3 0.022(3) 0.041(5) 0.022(4) 0.004(3) 0.001(3) -0.001(3)
C3 0.021(4) 0.042(5) 0.030(5) 0.003(4) 0.013(3) 0.005(4)
Gd4 0.02396(19) 0.0233(2) 0.0262(2) 0.00072(17) 0.01553(16) -0.00161(16)
O4 0.024(3) 0.026(3) 0.022(3) 0.004(2) 0.011(2) -0.004(2)
N4 0.036(4) 0.036(5) 0.043(5) 0.016(4) 0.024(4) 0.010(4)
C4 0.031(4) 0.044(5) 0.022(4) 0.005(4) 0.014(3) 0.006(4)
Gd5 0.01849(17) 0.0228(2) 0.02111(19) 0.00201(16) 0.00746(15) -0.00106(16)
O5 0.036(3) 0.035(3) 0.022(3) 0.007(3) 0.005(2) 0.007(3)
N5 0.032(4) 0.047(5) 0.028(4) 0.017(4) 0.018(3) 0.019(4)
C5 0.028(4) 0.035(5) 0.019(4) 0.001(4) 0.014(3) 0.002(4)
O6 0.022(3) 0.026(3) 0.025(3) 0.001(2) 0.013(2) 0.004(2)
N6 0.029(4) 0.053(5) 0.031(4) 0.006(4) 0.015(3) 0.006(4)
C6 0.029(4) 0.031(5) 0.013(4) 0.008(3) 0.006(3) 0.005(4)
O7 0.017(2) 0.023(3) 0.023(3) -0.002(2) 0.007(2) -0.001(2)
N7 0.038(4) 0.067(6) 0.023(4) 0.009(4) 0.002(3) -0.007(4)
C7 0.031(4) 0.027(4) 0.021(4) 0.006(3) 0.015(3) 0.005(3)
O8 0.022(3) 0.020(3) 0.033(3) 0.001(2) 0.016(2) -0.004(2)
N8 0.027(4) 0.038(5) 0.050(5) 0.004(4) 0.015(3) 0.010(3)
C8 0.023(4) 0.022(4) 0.021(4) 0.006(3) 0.010(3) -0.001(3)
O9 0.023(3) 0.032(3) 0.026(3) 0.011(2) 0.014(2) 0.005(2)
N9 0.059(5) 0.039(5) 0.042(5) -0.011(4) 0.027(4) -0.001(4)
C9 0.026(4) 0.030(5) 0.027(4) 0.004(4) 0.012(3) 0.006(3)
O10 0.043(4) 0.027(3) 0.052(4) 0.011(3) 0.009(3) 0.004(3)
N10 0.033(4) 0.046(5) 0.044(5) -0.003(4) 0.026(4) -0.013(3)
C10 0.032(4) 0.029(5) 0.028(4) 0.001(4) 0.015(4) 0.006(4)
O11 0.021(3) 0.035(3) 0.020(3) -0.002(2) 0.011(2) -0.002(2)
N11 0.051(6) 0.073(7) 0.117(9) -0.012(6) 0.041(6) -0.022(5)
C11 0.033(4) 0.031(5) 0.023(4) 0.002(4) 0.016(3) 0.001(4)
O12 0.024(3) 0.042(3) 0.027(3) 0.000(3) 0.018(2) 0.008(3)
C12 0.027(4) 0.027(4) 0.028(4) 0.001(3) 0.020(3) -0.006(3)
O13 0.022(3) 0.033(3) 0.022(3) -0.004(2) 0.013(2) -0.009(2)
C13 0.021(3) 0.024(4) 0.014(4) 0.001(3) 0.010(3) -0.009(3)
O14 0.023(3) 0.027(3) 0.018(3) 0.003(2) 0.013(2) 0.002(2)
C14 0.031(4) 0.030(5) 0.017(4) -0.001(3) 0.013(3) 0.000(4)
O15 0.026(3) 0.021(3) 0.032(3) -0.003(2) 0.011(2) -0.003(2)
C15 0.013(3) 0.035(5) 0.018(4) 0.004(3) -0.001(3) 0.006(3)
O16 0.034(3) 0.034(3) 0.024(3) 0.003(3) 0.005(2) -0.002(3)
C16 0.018(4) 0.047(6) 0.025(4) 0.002(4) 0.009(3) 0.002(4)
O17 0.034(3) 0.024(3) 0.030(3) 0.000(3) 0.014(2) -0.002(3)
C17 0.020(4) 0.037(5) 0.024(4) 0.006(4) 0.007(3) 0.000(3)
O18 0.060(4) 0.047(4) 0.020(3) 0.012(3) 0.009(3) 0.005(3)
C18 0.029(4) 0.028(5) 0.020(4) 0.008(3) 0.008(3) -0.002(3)
O19 0.038(3) 0.039(4) 0.042(4) 0.003(3) 0.014(3) -0.006(3)
C19 0.016(3) 0.030(5) 0.022(4) 0.000(3) 0.005(3) -0.003(3)
O20 0.034(3) 0.030(3) 0.033(3) 0.002(3) 0.022(3) 0.002(3)
C20 0.006(3) 0.031(5) 0.033(5) 0.004(4) 0.001(3) -0.003(3)
O21 0.062(5) 0.068(5) 0.072(5) 0.017(4) 0.027(4) 0.019(4)
C21 0.029(4) 0.021(4) 0.022(4) 0.010(3) 0.011(3) 0.003(3)
O22 0.035(3) 0.045(4) 0.032(4) 0.013(3) 0.016(3) 0.016(3)
C22 0.027(4) 0.024(4) 0.033(5) -0.003(4) 0.018(4) -0.004(3)
O23 0.027(3) 0.043(4) 0.020(3) 0.010(3) 0.009(2) 0.012(3)
C23 0.037(5) 0.024(5) 0.028(4) 0.003(4) 0.013(4) -0.003(4)
O24 0.053(4) 0.056(4) 0.042(4) 0.025(3) 0.033(3) 0.019(3)
C24 0.035(4) 0.022(4) 0.039(5) -0.005(4) 0.020(4) -0.009(4)
O25 0.035(3) 0.062(4) 0.034(3) 0.026(3) 0.023(3) 0.029(3)
C25 0.026(4) 0.032(5) 0.032(5) -0.002(4) 0.014(4) -0.009(4)
O26 0.025(3) 0.051(4) 0.024(3) 0.006(3) 0.011(2) 0.005(3)
C26 0.029(4) 0.027(4) 0.021(4) -0.004(3) 0.012(3) -0.003(3)
O27 0.021(3) 0.046(4) 0.031(3) 0.000(3) 0.006(2) 0.007(3)
C27 0.023(4) 0.021(4) 0.029(4) 0.003(3) 0.011(3) -0.001(3)
O28 0.029(3) 0.025(3) 0.025(3) -0.003(2) 0.013(2) -0.005(2)
O29 0.036(3) 0.035(4) 0.038(3) -0.006(3) 0.023(3) -0.004(3)
C29 0.031(4) 0.039(5) 0.024(4) -0.002(4) 0.011(4) -0.006(4)
O30 0.026(3) 0.035(3) 0.039(3) -0.011(3) 0.017(3) -0.012(3)
C30 0.031(4) 0.055(6) 0.041(5) 0.008(5) 0.023(4) 0.013(4)
O31 0.033(3) 0.048(4) 0.038(4) -0.008(3) 0.020(3) -0.008(3)
C31 0.053(6) 0.073(8) 0.066(7) -0.005(6) 0.046(6) -0.002(6)
O32 0.171(10) 0.185(11) 0.255(13) -0.063(8) 0.128(9) -0.050(7)
C32 0.024(5) 0.098(9) 0.048(6) 0.003(6) 0.013(4) 0.024(5)
C33 0.026(4) 0.073(7) 0.042(6) 0.000(5) 0.017(4) 0.012(5)
C34 0.042(4) 0.053(5) 0.034(4) 0.002(4) 0.025(4) 0.014(4)
C35 0.046(8) 0.077(10) 0.049(9) -0.005(8) 0.039(7) 0.007(8)
C36 0.060(9) 0.086(11) 0.053(9) 0.001(9) 0.031(8) 0.022(9)
C37 0.068(10) 0.052(10) 0.036(9) -0.007(8) 0.034(8) 0.020(8)
C38 0.067(10) 0.087(12) 0.058(10) -0.027(10) 0.036(9) 0.013(10)
C39 0.055(9) 0.079(11) 0.036(8) -0.003(8) 0.033(7) 0.015(8)
C40 0.064(9) 0.083(11) 0.055(9) 0.003(8) 0.051(7) 0.013(8)
C41 0.058(4) 0.046(4) 0.039(3) 0.012(3) 0.033(3) 0.002(3)
C42 0.058(4) 0.046(4) 0.039(3) 0.012(3) 0.033(3) 0.002(3)
C43 0.058(4) 0.046(4) 0.039(3) 0.012(3) 0.033(3) 0.002(3)
C44 0.058(4) 0.046(4) 0.039(3) 0.012(3) 0.033(3) 0.002(3)
C45 0.058(4) 0.046(4) 0.039(3) 0.012(3) 0.033(3) 0.002(3)
C46 0.058(4) 0.046(4) 0.039(3) 0.012(3) 0.033(3) 0.002(3)
C47 0.058(4) 0.046(4) 0.039(3) 0.012(3) 0.033(3) 0.002(3)
C48 0.040(4) 0.039(5) 0.058(5) 0.005(4) 0.023(4) -0.016(4)
C49 0.042(9) 0.048(10) 0.059(9) 0.019(8) 0.025(7) -0.007(8)
C50 0.037(11) 0.050(13) 0.061(11) 0.022(11) 0.019(9) -0.016(10)
C51 0.050(9) 0.033(8) 0.085(11) 0.018(8) 0.031(8) -0.013(7)
C52 0.093(13) 0.050(11) 0.089(13) 0.016(11) 0.024(11) -0.040(11)
C53 0.029(7) 0.040(9) 0.052(9) 0.000(7) 0.012(6) -0.027(6)
C54 0.054(11) 0.076(13) 0.078(13) 0.029(11) 0.011(11) -0.039(11)
C55 0.034(4) 0.020(4) 0.031(5) 0.003(4) 0.015(4) -0.006(3)
C56 0.039(5) 0.030(5) 0.025(4) -0.004(4) 0.015(4) -0.005(4)
C57 0.037(5) 0.026(5) 0.033(5) 0.001(4) 0.018(4) 0.005(4)
C58 0.031(4) 0.025(4) 0.025(4) 0.005(3) 0.009(4) 0.005(4)
C59 0.023(4) 0.025(4) 0.022(4) -0.006(3) 0.006(3) -0.001(3)
C60 0.025(4) 0.015(4) 0.027(4) 0.002(3) 0.007(3) -0.003(3)
C61 0.031(4) 0.022(4) 0.016(4) 0.001(3) 0.006(3) 0.002(3)
C62 0.021(4) 0.024(4) 0.025(4) 0.001(3) 0.005(3) 0.001(3)
C63 0.024(4) 0.029(5) 0.027(4) -0.002(4) 0.009(3) 0.007(4)
C64 0.030(4) 0.031(5) 0.028(4) 0.005(4) 0.017(4) 0.011(4)
C65 0.026(4) 0.025(4) 0.034(5) -0.008(4) 0.014(4) -0.003(3)
C66 0.021(4) 0.022(4) 0.023(4) 0.002(3) 0.008(3) 0.008(3)
C67 0.028(4) 0.021(4) 0.013(4) 0.002(3) 0.011(3) 0.010(3)
C68 0.021(4) 0.030(5) 0.034(5) -0.009(4) 0.018(3) -0.008(3)
C69 0.031(4) 0.020(4) 0.027(4) -0.003(3) 0.018(3) -0.003(3)
C70 0.031(4) 0.031(5) 0.031(5) -0.008(4) 0.016(4) -0.009(4)
C71 0.044(5) 0.036(5) 0.030(5) 0.006(4) 0.026(4) -0.002(4)
C72 0.048(5) 0.023(4) 0.028(4) 0.003(4) 0.023(4) -0.003(4)
C73 0.029(4) 0.021(4) 0.031(4) 0.005(3) 0.021(4) 0.004(3)
C74 0.038(4) 0.006(3) 0.028(4) -0.004(3) 0.023(4) -0.004(3)
C75 0.028(4) 0.019(4) 0.041(5) 0.006(4) 0.017(4) 0.009(3)
C76 0.026(4) 0.027(5) 0.030(4) 0.006(4) 0.017(3) 0.012(3)
C77 0.029(4) 0.037(5) 0.041(5) 0.010(4) 0.019(4) 0.010(4)
C78 0.034(4) 0.051(6) 0.028(5) 0.014(4) 0.021(4) 0.012(4)
C79 0.043(5) 0.055(6) 0.031(5) 0.003(4) 0.023(4) 0.007(5)
C80 0.030(4) 0.031(5) 0.035(5) 0.007(4) 0.020(4) 0.009(4)
C81 0.030(4) 0.029(5) 0.043(5) 0.023(4) 0.025(4) 0.019(4)
C82 0.033(4) 0.035(5) 0.020(4) -0.002(4) 0.009(3) 0.003(4)
C83 0.031(4) 0.028(5) 0.029(5) 0.001(4) 0.012(4) -0.002(4)
C84 0.077(6) 0.039(5) 0.050(5) 0.000(4) 0.038(5) 0.019(5)
C85 0.073(9) 0.049(9) 0.049(8) -0.008(7) 0.040(7) 0.018(7)
C86 0.091(14) 0.068(13) 0.062(12) -0.018(11) 0.023(11) 0.024(12)
C87 0.103(11) 0.026(8) 0.082(10) -0.026(8) 0.039(9) 0.013(8)
C88 0.107(12) 0.051(11) 0.079(11) -0.008(10) 0.030(11) 0.025(10)
C89 0.088(10) 0.057(9) 0.058(9) -0.006(8) 0.023(8) 0.056(8)
C90 0.085(11) 0.072(11) 0.059(10) -0.010(9) 0.042(9) 0.037(10)
C91 0.031(4) 0.054(6) 0.061(6) -0.006(5) 0.029(4) 0.003(4)
C92 0.041(11) 0.066(13) 0.056(12) -0.001(10) 0.040(9) 0.012(10)
C93 0.065(10) 0.071(12) 0.096(12) -0.024(10) 0.047(10) 0.007(10)
C94 0.029(10) 0.077(14) 0.066(12) 0.018(12) 0.028(9) 0.008(11)
C95 0.043(9) 0.113(14) 0.070(10) 0.011(11) 0.032(8) 0.012(10)
C96 0.035(11) 0.068(12) 0.095(14) -0.010(12) 0.050(10) 0.004(10)
C97 0.043(9) 0.060(9) 0.073(11) 0.006(9) 0.035(8) 0.007(8)
C98 0.039(5) 0.050(6) 0.057(6) 0.010(5) 0.033(5) -0.010(4)
C99 0.040(6) 0.128(12) 0.134(12) 0.063(10) 0.053(7) 0.005(7)
C100 0.095(9) 0.073(9) 0.100(10) -0.025(7) 0.073(8) -0.047(7)
C101 0.063(7) 0.092(9) 0.070(8) -0.001(7) 0.043(6) -0.035(7)
C102 0.053(6) 0.068(7) 0.032(5) 0.010(5) 0.029(5) -0.005(5)
C103 0.11(2) 0.16(3) 0.11(2) 0.07(2) 0.093(19) 0.07(2)
C104 0.050(14) 0.047(15) 0.029(12) 0.005(11) 0.030(11) -0.004(12)
C105 0.102(17) 0.13(2) 0.052(12) 0.028(13) 0.046(12) -0.049(16)
C106 0.049(16) 0.12(3) 0.053(18) 0.071(19) 0.032(14) 0.025(18)
C107 0.053(12) 0.17(3) 0.029(11) 0.041(14) -0.004(9) -0.011(15)
C108 0.11(3) 0.07(2) 0.018(12) -0.021(13) 0.043(15) -0.042(19)
C109 0.037(5) 0.036(5) 0.039(5) 0.008(4) 0.020(4) 0.007(4)
C110 0.092(9) 0.041(6) 0.123(11) 0.007(6) 0.090(9) 0.006(6)
C111 0.054(6) 0.044(6) 0.072(7) 0.012(5) 0.047(6) 0.003(5)
C112 0.029(5) 0.096(9) 0.039(6) 0.015(6) 0.018(4) 0.018(5)
C113 0.132(12) 0.088(10) 0.090(10) -0.018(8) 0.083(10) -0.009(9)
C114 0.090(9) 0.055(7) 0.097(10) 0.018(7) 0.069(8) 0.008(7)
C115 0.038(5) 0.046(6) 0.024(5) 0.010(4) 0.011(4) 0.002(4)
C116 0.043(5) 0.060(7) 0.043(6) 0.010(5) 0.019(5) 0.005(5)
C117 0.031(4) 0.047(6) 0.028(5) 0.005(4) 0.008(4) 0.016(4)
C118 0.035(5) 0.045(6) 0.029(5) 0.002(4) 0.012(4) -0.010(4)
C119 0.051(6) 0.085(9) 0.047(7) 0.006(6) 0.004(5) -0.024(6)
C120 0.078(8) 0.056(8) 0.051(7) 0.000(6) 0.001(6) -0.003(6)
C121 0.025(4) 0.030(5) 0.040(5) 0.006(4) 0.012(4) -0.005(4)
C122 0.035(6) 0.085(9) 0.088(9) 0.008(7) 0.025(6) 0.010(6)
C123 0.041(5) 0.037(6) 0.059(7) -0.005(5) 0.014(5) 0.003(4)
C124 0.037(5) 0.032(5) 0.029(5) -0.001(4) 0.009(4) -0.009(4)
C125 0.056(6) 0.048(6) 0.035(6) -0.003(5) 0.018(5) 0.000(5)
C126 0.120(13) 0.070(10) 0.148(15) -0.016(10) 0.060(11) 0.034(9)
C127 0.067(7) 0.091(9) 0.042(7) -0.007(6) 0.014(6) -0.004(7)
C128 0.049(5) 0.030(5) 0.035(5) -0.005(4) 0.026(4) 0.000(4)
C129 0.049(6) 0.041(6) 0.049(6) 0.007(5) 0.027(5) -0.010(5)
C130 0.041(5) 0.077(8) 0.051(6) -0.011(6) 0.024(5) -0.024(5)
C131 0.096(10) 0.082(10) 0.064(9) -0.008(7) 0.013(8) -0.042(8)
C132 0.149(16) 0.140(15) 0.077(11) -0.029(11) 0.040(11) 0.004(13)
C133 0.121(11) 0.058(8) 0.097(10) -0.017(7) 0.066(9) -0.033(8)
C134 0.26(3) 0.105(14) 0.56(5) -0.18(2) 0.36(3) -0.107(16)
C135 0.114(12) 0.055(8) 0.21(2) 0.016(10) 0.122(14) 0.011(8)
C136 0.147(13) 0.086(10) 0.043(7) -0.010(7) 0.043(8) -0.023(9)
C187 0.184(13) 0.184(13) 0.194(14) -0.048(12) 0.052(12) 0.045(12)
O186 0.184(13) 0.184(13) 0.194(14) -0.048(12) 0.052(12) 0.045(12)
C183 0.184(13) 0.184(13) 0.194(14) -0.048(12) 0.052(12) 0.045(12)
O181 0.184(13) 0.184(13) 0.194(14) -0.048(12) 0.052(12) 0.045(12)
C185 0.184(13) 0.184(13) 0.194(14) -0.048(12) 0.052(12) 0.045(12)
C184 0.184(13) 0.184(13) 0.194(14) -0.048(12) 0.052(12) 0.045(12)
C179 0.184(13) 0.184(13) 0.194(14) -0.048(12) 0.052(12) 0.045(12)
C164 0.171(10) 0.185(11) 0.255(13) -0.063(8) 0.128(9) -0.050(7)
C165 0.171(10) 0.185(11) 0.255(13) -0.063(8) 0.128(9) -0.050(7)
C166 0.171(10) 0.185(11) 0.255(13) -0.063(8) 0.128(9) -0.050(7)
C167 0.171(10) 0.185(11) 0.255(13) -0.063(8) 0.128(9) -0.050(7)
C180 0.184(13) 0.184(13) 0.194(14) -0.048(12) 0.052(12) 0.045(12)
C188 0.184(13) 0.184(13) 0.194(14) -0.048(12) 0.052(12) 0.045(12)
C182 0.184(13) 0.184(13) 0.194(14) -0.048(12) 0.052(12) 0.045(12)

loop_
_atom_type_symbol
_atom_type_description
_atom_type_scat_dispersion_real
_atom_type_scat_dispersion_imag
_atom_type_scat_source
C C 0.0033 0.0016 'International Tables Vol C Tables 4.2.6.8 and 6.1.1.4'
H H 0.0000 0.0000 'International Tables Vol C Tables 4.2.6.8 and 6.1.1.4'
N N 0.0061 0.0033 'International Tables Vol C Tables 4.2.6.8 and 6.1.1.4'
O O 0.0106 0.0060 'International Tables Vol C Tables 4.2.6.8 and 6.1.1.4'
Gd Gd -0.1653 3.9035 'International Tables Vol C Tables 4.2.6.8 and 6.1.1.4'

loop_
_geom_angle_atom_site_label_1
_geom_angle_atom_site_label_2
_geom_angle_atom_site_label_3
_geom_angle
O14 Gd1 O4 107.30(17)
O14 Gd1 O11 146.27(17)
O4 Gd1 O11 86.88(17)
O14 Gd1 O3 72.17(16)
O4 Gd1 O3 77.85(17)
O11 Gd1 O3 81.61(16)
O14 Gd1 O2 73.00(16)
O4 Gd1 O2 158.33(16)
O11 Gd1 O2 82.77(16)
O3 Gd1 O2 81.82(16)
O14 Gd1 O1 112.82(16)
O4 Gd1 O1 116.06(17)
O11 Gd1 O1 86.01(16)
O3 Gd1 O1 160.90(17)
O2 Gd1 O1 82.24(17)
O14 Gd1 O13 69.17(16)
O4 Gd1 O13 82.71(17)
O11 Gd1 O13 144.25(16)
O3 Gd1 O13 128.65(16)
O2 Gd1 O13 116.35(16)
O1 Gd1 O13 68.50(16)
O14 Gd1 Gd4 34.81(12)
O4 Gd1 Gd4 140.93(12)
O11 Gd1 Gd4 120.45(12)
O3 Gd1 Gd4 79.31(11)
O2 Gd1 Gd4 38.99(11)
O1 Gd1 Gd4 94.72(12)
O13 Gd1 Gd4 87.40(11)
O14 Gd1 Gd5 36.57(12)
O4 Gd1 Gd5 84.92(12)
O11 Gd1 Gd5 119.02(12)
O3 Gd1 Gd5 37.64(11)
O2 Gd1 Gd5 83.56(11)
O1 Gd1 Gd5 149.24(11)
O13 Gd1 Gd5 94.06(11)
Gd4 Gd1 Gd5 58.127(10)
O14 Gd1 Gd2 32.11(12)
O4 Gd1 Gd2 92.95(12)
O11 Gd1 Gd2 178.08(12)
O3 Gd1 Gd2 96.48(11)
O2 Gd1 Gd2 96.76(10)
O1 Gd1 Gd2 95.78(11)
O13 Gd1 Gd2 37.54(11)
Gd4 Gd1 Gd2 58.769(10)
Gd5 Gd1 Gd2 59.059(9)
O14 Gd1 Gd3 81.44(12)
O4 Gd1 Gd3 112.44(12)
O11 Gd1 Gd3 122.00(12)
O3 Gd1 Gd3 153.56(11)
O2 Gd1 Gd3 89.16(11)
O1 Gd1 Gd3 36.04(11)
O13 Gd1 Gd3 36.86(12)
Gd4 Gd1 Gd3 78.113(11)
Gd5 Gd1 Gd3 116.857(12)
Gd2 Gd1 Gd3 59.809(9)
C6 O1 Gd3 129.9(4)
C6 O1 Gd1 122.2(4)
Gd3 O1 Gd1 107.85(17)
C109 N1 C110 122.0(7)
C109 N1 C111 121.6(7)
C110 N1 C111 116.4(7)
C2 C1 C6 120.0(8)
C2 C1 C29 120.4(7)
C6 C1 C29 119.6(7)
O14 Gd2 O6 106.81(17)
O14 Gd2 O12 146.77(18)
O6 Gd2 O12 87.65(18)
O14 Gd2 O8 72.91(17)
O6 Gd2 O8 158.68(16)
O12 Gd2 O8 82.92(18)
O14 Gd2 O9 111.67(17)
O6 Gd2 O9 116.78(18)
O12 Gd2 O9 86.31(17)
O8 Gd2 O9 81.74(17)
O14 Gd2 O7 72.43(16)
O6 Gd2 O7 77.74(17)
O12 Gd2 O7 82.08(17)
O8 Gd2 O7 82.04(17)
O9 Gd2 O7 161.08(16)
O14 Gd2 O13 69.26(16)
O6 Gd2 O13 80.63(17)
O12 Gd2 O13 143.77(17)
O8 Gd2 O13 117.70(16)
O9 Gd2 O13 69.21(16)
O7 Gd2 O13 127.64(16)
O14 Gd2 Gd4 35.09(12)
O6 Gd2 Gd4 141.04(12)
O12 Gd2 Gd4 120.85(13)
O8 Gd2 Gd4 38.89(11)
O9 Gd2 Gd4 92.82(13)
O7 Gd2 Gd4 80.53(12)
O13 Gd2 Gd4 87.73(12)
O14 Gd2 Gd5 36.49(12)
O6 Gd2 Gd5 85.47(12)
O12 Gd2 Gd5 119.25(12)
O8 Gd2 Gd5 82.58(12)
O9 Gd2 Gd5 147.87(12)
O7 Gd2 Gd5 37.55(11)
O13 Gd2 Gd5 94.00(11)
Gd4 Gd2 Gd5 58.247(10)
O14 Gd2 Gd1 32.22(12)
O6 Gd2 Gd1 91.48(11)
O12 Gd2 Gd1 178.15(13)
O8 Gd2 Gd1 97.36(11)
O9 Gd2 Gd1 95.53(11)
O7 Gd2 Gd1 96.14(11)
O13 Gd2 Gd1 37.51(11)
Gd4 Gd2 Gd1 59.161(10)
Gd5 Gd2 Gd1 59.027(9)
O14 Gd2 Gd3 82.03(12)
O6 Gd2 Gd3 110.47(11)
O12 Gd2 Gd3 121.46(13)
O8 Gd2 Gd3 90.72(12)
O9 Gd2 Gd3 35.39(11)
O7 Gd2 Gd3 154.46(11)
O13 Gd2 Gd3 37.30(12)
Gd4 Gd2 Gd3 78.575(11)
Gd5 Gd2 Gd3 117.373(12)
Gd1 Gd2 Gd3 60.377(9)
C13 O2 Gd1 123.1(4)
C13 O2 Gd4 133.7(4)
Gd1 O2 Gd4 102.43(17)
C112 N2 C114 118.2(8)
C112 N2 C113 125.2(9)
C114 N2 C113 116.1(8)
C1 C2 C3 122.5(7)
O25 Gd3 O9 149.36(18)
O25 Gd3 O26 89.6(2)
O9 Gd3 O26 100.90(18)
O25 Gd3 O1 76.52(17)
O9 Gd3 O1 131.12(16)
O26 Gd3 O1 91.48(17)
O25 Gd3 O13 140.72(17)
O9 Gd3 O13 69.83(16)
O26 Gd3 O13 73.92(17)
O1 Gd3 O13 68.72(16)
O25 Gd3 O23 76.71(18)
O9 Gd3 O23 80.09(17)
O26 Gd3 O23 69.83(19)
O1 Gd3 O23 147.24(17)
O13 Gd3 O23 126.68(17)
O25 Gd3 O20 102.4(2)
O9 Gd3 O20 76.56(17)
O26 Gd3 O20 160.34(18)
O1 Gd3 O20 76.60(17)
O13 Gd3 O20 87.09(17)
O23 Gd3 O20 127.76(19)
O25 Gd3 O22 74.10(18)
O9 Gd3 O22 75.76(17)
O26 Gd3 O22 120.34(19)
O1 Gd3 O22 135.80(18)
O13 Gd3 O22 144.91(16)
O23 Gd3 O22 50.71(19)
O20 Gd3 O22 78.32(18)
O25 Gd3 N5 74.70(18)
O9 Gd3 N5 75.77(17)
O26 Gd3 N5 95.0(2)
O1 Gd3 N5 150.43(17)
O13 Gd3 N5 140.68(17)
O23 Gd3 N5 25.17(19)
O20 Gd3 N5 103.1(2)
O22 Gd3 N5 25.56(19)
O25 Gd3 Gd2 169.24(15)
O9 Gd3 Gd2 35.87(12)
O26 Gd3 Gd2 98.24(13)
O1 Gd3 Gd2 95.87(11)
O13 Gd3 Gd2 37.48(11)
O23 Gd3 Gd2 112.84(12)
O20 Gd3 Gd2 68.07(12)
O22 Gd3 Gd2 107.64(12)
N5 Gd3 Gd2 111.63(12)
O25 Gd3 Gd1 112.53(13)
O9 Gd3 Gd1 95.44(12)
O26 Gd3 Gd1 94.24(13)
O1 Gd3 Gd1 36.12(11)
O13 Gd3 Gd1 37.01(11)
O23 Gd3 Gd1 162.04(14)
O20 Gd3 Gd1 66.90(12)
O22 Gd3 Gd1 145.22(14)
N5 Gd3 Gd1 168.32(15)
Gd2 Gd3 Gd1 59.813(9)
C20 O3 Gd5 131.7(4)
C20 O3 Gd1 123.6(4)
Gd5 O3 Gd1 104.65(18)
O18 N3 O17 122.2(7)
O18 N3 O16 121.8(7)
O17 N3 O16 116.0(6)
O18 N3 Gd5 179.3(6)
O17 N3 Gd5 57.6(3)
O16 N3 Gd5 58.4(4)
C2 C3 C4 116.7(7)
C2 C3 C30 120.1(7)
C4 C3 C30 123.1(8)
O28 Gd4 O14 76.01(17)
O28 Gd4 O8 99.24(17)
O14 Gd4 O8 72.32(16)
O28 Gd4 O30 83.82(19)
O14 Gd4 O30 139.46(17)
O8 Gd4 O30 76.81(17)
O28 Gd4 O2 99.27(17)
O14 Gd4 O2 72.56(16)
O8 Gd4 O2 134.58(16)
O30 Gd4 O2 146.32(17)
O28 Gd4 O29 82.55(19)
O14 Gd4 O29 137.71(17)
O8 Gd4 O29 147.99(17)
O30 Gd4 O29 71.59(18)
O2 Gd4 O29 75.57(17)
O28 Gd4 O19 152.98(19)
O14 Gd4 O19 130.99(18)
O8 Gd4 O19 91.83(18)
O30 Gd4 O19 74.77(19)
O2 Gd4 O19 90.02(17)
O29 Gd4 O19 75.2(2)
O28 Gd4 O20 156.99(17)
O14 Gd4 O20 81.04(17)
O8 Gd4 O20 75.02(16)
O30 Gd4 O20 115.57(18)
O2 Gd4 O20 71.87(15)
O29 Gd4 O20 114.32(18)
O19 Gd4 O20 49.95(18)
O28 Gd4 N4 176.8(2)
O14 Gd4 N4 106.8(2)
O8 Gd4 N4 83.16(18)
O30 Gd4 N4 94.8(2)
O2 Gd4 N4 80.33(17)
O29 Gd4 N4 94.3(2)
O19 Gd4 N4 24.22(19)
O20 Gd4 N4 25.73(18)
O28 Gd4 Gd5 37.19(13)
O14 Gd4 Gd5 38.82(12)
O8 Gd4 Gd5 84.69(12)
O30 Gd4 Gd5 113.55(14)
O2 Gd4 Gd5 85.67(12)
O29 Gd4 Gd5 112.43(14)
O19 Gd4 Gd5 169.80(14)
O20 Gd4 Gd5 119.86(12)
N4 Gd4 Gd5 145.58(16)
O28 Gd4 Gd2 92.79(13)
O14 Gd4 Gd2 34.94(11)
O8 Gd4 Gd2 38.44(11)
O30 Gd4 Gd2 113.80(13)
O2 Gd4 Gd2 99.61(11)
O29 Gd4 Gd2 172.57(13)
O19 Gd4 Gd2 110.72(14)
O20 Gd4 Gd2 68.67(11)
N4 Gd4 Gd2 90.37(15)
Gd5 Gd4 Gd2 61.108(10)
O28 Gd4 Gd1 91.94(12)
O14 Gd4 Gd1 34.79(11)
O8 Gd4 Gd1 99.80(11)
O30 Gd4 Gd1 174.02(13)
O2 Gd4 Gd1 38.57(12)
O29 Gd4 Gd1 112.13(12)
O19 Gd4 Gd1 110.47(13)
O20 Gd4 Gd1 67.70(12)
N4 Gd4 Gd1 89.66(15)
Gd5 Gd4 Gd1 60.939(10)
Gd2 Gd4 Gd1 62.070(10)
C27 O4 Gd1 132.3(5)
O21 N4 O19 120.1(8)
O21 N4 O20 120.0(8)
O19 N4 O20 119.9(7)
O21 N4 Gd4 175.3(6)
O19 N4 Gd4 55.9(4)
O20 N4 Gd4 64.0(4)
C5 C4 C3 122.6(8)
O28 Gd5 O14 74.00(17)
O28 Gd5 O7 97.09(17)
O14 Gd5 O7 72.10(16)
O28 Gd5 O3 94.45(17)
O14 Gd5 O3 71.07(16)
O7 Gd5 O3 136.41(16)
O28 Gd5 O27 84.85(19)
O14 Gd5 O27 138.84(18)
O7 Gd5 O27 76.11(17)
O3 Gd5 O27 146.95(18)
O28 Gd5 O15 154.29(17)
O14 Gd5 O15 80.30(17)
O7 Gd5 O15 75.03(17)
O3 Gd5 O15 76.53(16)
O27 Gd5 O15 115.85(18)
O28 Gd5 O17 78.57(18)
O14 Gd5 O17 134.37(17)
O7 Gd5 O17 147.96(16)
O3 Gd5 O17 75.58(16)
O27 Gd5 O17 71.90(18)
O15 Gd5 O17 120.96(17)
O28 Gd5 O16 129.04(18)
O14 Gd5 O16 146.28(17)
O7 Gd5 O16 120.35(18)
O3 Gd5 O16 81.75(17)
O27 Gd5 O16 73.48(19)
O15 Gd5 O16 74.15(17)
O17 Gd5 O16 51.11(17)
O28 Gd5 N3 103.63(19)
O14 Gd5 N3 148.06(17)
O7 Gd5 N3 138.64(17)
O3 Gd5 N3 77.48(17)
O27 Gd5 N3 70.67(18)
O15 Gd5 N3 97.90(18)
O17 Gd5 N3 25.35(17)
O16 Gd5 N3 25.76(18)
O28 Gd5 Gd4 36.47(13)
O14 Gd5 Gd4 37.53(12)
O7 Gd5 Gd4 83.19(12)
O3 Gd5 Gd4 81.69(12)
O27 Gd5 Gd4 113.85(14)
O15 Gd5 Gd4 117.83(12)
O17 Gd5 Gd4 108.13(12)
O16 Gd5 Gd4 156.37(13)
N3 Gd5 Gd4 132.69(14)
O28 Gd5 Gd1 91.32(12)
O14 Gd5 Gd1 35.36(11)
O7 Gd5 Gd1 99.99(11)
O3 Gd5 Gd1 37.72(11)
O27 Gd5 Gd1 174.12(14)
O15 Gd5 Gd1 66.70(11)
O17 Gd5 Gd1 111.76(12)
O16 Gd5 Gd1 112.39(12)
N3 Gd5 Gd1 114.69(12)
Gd4 Gd5 Gd1 60.934(10)
O28 Gd5 Gd2 91.73(12)
O14 Gd5 Gd2 35.16(11)
O7 Gd5 Gd2 38.55(11)
O3 Gd5 Gd2 99.41(11)
O27 Gd5 Gd2 113.64(13)
O15 Gd5 Gd2 66.67(12)
O17 Gd5 Gd2 168.55(13)
O16 Gd5 Gd2 139.17(13)
N3 Gd5 Gd2 164.48(14)
Gd4 Gd5 Gd2 60.645(10)
Gd1 Gd5 Gd2 61.914(9)
C29 O5 C28 111.9(6)
O24 N5 O23 121.7(8)
O24 N5 O22 121.3(8)
O23 N5 O22 117.0(6)
O24 N5 Gd3 175.4(5)
O23 N5 Gd3 55.9(3)
O22 N5 Gd3 61.2(4)
C4 C5 C6 119.7(7)
C4 C5 C7 120.3(7)
C6 C5 C7 120.0(7)
C60 O6 Gd2 132.1(4)
C115 N6 C117 122.4(8)
C115 N6 C116 123.2(7)
C117 N6 C116 114.4(8)
O1 C6 C5 122.3(7)
O1 C6 C1 119.4(7)
C5 C6 C1 118.3(7)
C67 O7 Gd5 135.5(4)
C67 O7 Gd2 120.3(4)
Gd5 O7 Gd2 103.90(17)
C118 N7 C119 123.0(9)
C118 N7 C120 120.4(8)
C119 N7 C120 116.4(9)
C5 C7 C8 110.9(6)
C74 O8 Gd2 124.7(4)
C74 O8 Gd4 131.8(4)
Gd2 O8 Gd4 102.67(17)
C121 N8 C122 120.7(8)
C121 N8 C123 120.9(7)
C122 N8 C123 117.8(8)
C13 C8 C9 120.7(7)
C13 C8 C7 120.2(6)
C9 C8 C7 119.0(6)
C81 O9 Gd3 124.3(4)
C81 O9 Gd2 126.8(4)
Gd3 O9 Gd2 108.74(19)
C125 N9 C127 122.0(9)
C125 N9 C126 120.9(10)
C127 N9 C126 117.1(10)
C10 C9 C8 122.4(7)
C83 O10 C82 113.3(6)
C128 N10 C129 121.1(7)
C128 N10 C130 121.1(8)
C129 N10 C130 116.9(7)
C9 C10 C11 117.0(7)
C9 C10 C34 121.3(7)
C11 C10 C34 121.7(7)
C109 O11 Gd1 154.8(6)
C135 N11 C133 112.8(10)
C135 N11 C131 108.5(10)
C133 N11 C131 110.3(9)
C12 C11 C10 122.0(7)
C112 O12 Gd2 143.6(7)
C11 C12 C13 119.7(7)
C11 C12 C14 118.9(7)
C13 C12 C14 121.3(6)
Gd3 O13 Gd1 106.13(19)
Gd3 O13 Gd2 105.22(18)
Gd1 O13 Gd2 104.96(18)
O2 C13 C8 122.7(6)
O2 C13 C12 119.2(6)
C8 C13 C12 118.2(6)
Gd2 O14 Gd1 115.7(2)
Gd2 O14 Gd4 109.97(19)
Gd1 O14 Gd4 110.40(19)
Gd2 O14 Gd5 108.36(19)
Gd1 O14 Gd5 108.07(19)
Gd4 O14 Gd5 103.65(19)
C15 C14 C12 115.3(6)
C16 C15 C20 117.5(7)
C16 C15 C14 120.8(7)
C20 C15 C14 121.7(7)
N3 O16 Gd5 95.8(4)
C17 C16 C15 124.0(8)
N3 O17 Gd5 97.0(4)
C16 C17 C18 116.1(7)
C16 C17 C41 122.3(7)
C18 C17 C41 121.5(7)
C19 C18 C17 123.0(7)
N4 O19 Gd4 99.9(5)
C18 C19 C20 120.0(7)
C18 C19 C21 119.3(7)
C20 C19 C21 120.7(7)
N4 O20 Gd3 132.1(5)
N4 O20 Gd4 90.2(4)
Gd3 O20 Gd4 137.6(2)
O3 C20 C19 121.0(7)
O3 C20 C15 119.5(7)
C19 C20 C15 119.4(7)
C19 C21 C22 112.3(6)
N5 O22 Gd3 93.3(5)
C23 C22 C27 119.2(7)
C23 C22 C21 118.9(7)
C27 C22 C21 121.9(6)
N5 O23 Gd3 98.9(4)
C24 C23 C22 122.8(8)
C23 C24 C25 117.6(7)
C23 C24 C48 120.4(7)
C25 C24 C48 122.0(7)
C115 O25 Gd3 157.5(5)
C24 C25 C26 121.1(7)
C118 O26 Gd3 132.5(6)
C27 C26 C25 120.8(7)
C27 C26 C28 120.2(7)
C25 C26 C28 118.8(7)
C121 O27 Gd5 162.0(6)
O4 C27 C26 119.4(7)
O4 C27 C22 122.2(6)
C26 C27 C22 118.5(7)
C124 O28 Gd4 129.5(5)
C124 O28 Gd5 123.9(5)
Gd4 O28 Gd5 106.3(2)
O5 C28 C26 106.5(6)
C125 O29 Gd4 137.7(6)
O5 C29 C1 106.5(6)
C128 O30 Gd4 146.6(6)
C33 C30 C32 109.9(8)
C33 C30 C31 108.0(8)
C32 C30 C31 109.3(8)
C33 C30 C3 112.1(7)
C32 C30 C3 108.7(7)
C31 C30 C3 108.9(7)
C166 O32 C165 122.0(18)
C39 C34 C40 54.0(12)
C39 C34 C37 108.9(13)
C40 C34 C37 139.2(11)
C39 C34 C10 115.2(9)
C40 C34 C10 109.2(9)
C37 C34 C10 111.5(9)
C39 C34 C38 49.0(12)
C40 C34 C38 102.7(14)
C37 C34 C38 68.1(12)
C10 C34 C38 107.2(9)
C39 C34 C36 131.5(12)
C40 C34 C36 110.7(13)
C37 C34 C36 48.7(11)
C10 C34 C36 113.3(10)
C38 C34 C36 113.3(14)
C39 C34 C35 107.2(12)
C40 C34 C35 58.4(11)
C37 C34 C35 104.3(12)
C10 C34 C35 109.0(9)
C38 C34 C35 143.1(12)
C36 C34 C35 57.3(12)
C42 C41 C47 78.9(12)
C42 C41 C17 109.8(9)
C47 C41 C17 114.2(9)
C42 C41 C45 130.7(13)
C47 C41 C45 109.4(11)
C17 C41 C45 109.9(9)
C42 C41 C44 116.7(13)
C47 C41 C44 128.1(12)
C17 C41 C44 106.2(9)
C45 C41 C44 22.4(10)
C42 C41 C46 106.1(11)
C47 C41 C46 28.3(9)
C17 C41 C46 110.8(9)
C45 C41 C46 85.6(11)
C44 C41 C46 107.3(11)
C42 C41 C43 33.3(9)
C47 C41 C43 106.4(11)
C17 C41 C43 113.3(9)
C45 C41 C43 102.9(12)
C44 C41 C43 84.8(12)
C46 C41 C43 128.4(11)
C50 C48 C53 123.2(13)
C50 C48 C52 113.5(17)
C53 C48 C52 70.8(14)
C50 C48 C24 116.5(11)
C53 C48 C24 116.2(9)
C52 C48 C24 105.1(12)
C50 C48 C49 32.0(11)
C53 C48 C49 110.3(11)
C52 C48 C49 141.6(14)
C24 C48 C49 107.9(9)
C50 C48 C51 71.7(14)
C53 C48 C51 108.8(11)
C52 C48 C51 45.9(13)
C24 C48 C51 109.4(8)
C49 C48 C51 103.5(11)
C50 C48 C54 105.2(17)
C53 C48 C54 38.8(12)
C52 C48 C54 109.5(18)
C24 C48 C54 106.7(11)
C49 C48 C54 79.2(14)
C51 C48 C54 140.7(13)
C60 C55 C56 120.5(7)
C60 C55 C83 120.3(7)
C56 C55 C83 118.9(7)
C57 C56 C55 122.2(8)
C58 C57 C56 116.9(7)
C58 C57 C84 121.6(7)
C56 C57 C84 121.4(7)
C57 C58 C59 122.9(7)
C58 C59 C60 118.4(7)
C58 C59 C61 119.1(7)
C60 C59 C61 122.3(7)
O6 C60 C55 119.5(7)
O6 C60 C59 121.5(7)
C55 C60 C59 118.9(7)
C62 C61 C59 112.0(6)
C63 C62 C67 118.8(7)
C63 C62 C61 118.2(7)
C67 C62 C61 123.0(7)
C64 C63 C62 122.3(7)
C65 C64 C63 117.0(7)
C65 C64 C91 122.1(7)
C63 C64 C91 120.9(7)
C66 C65 C64 123.1(7)
C65 C66 C67 119.5(7)
C65 C66 C68 119.6(7)
C67 C66 C68 120.9(6)
O7 C67 C66 121.2(6)
O7 C67 C62 119.5(6)
C66 C67 C62 119.2(6)
C66 C68 C69 114.3(6)
C70 C69 C74 119.9(7)
C70 C69 C68 119.0(7)
C74 C69 C68 121.1(6)
C69 C70 C71 122.7(8)
C72 C71 C70 116.5(7)
C72 C71 C98 121.2(7)
C70 C71 C98 122.3(8)
C71 C72 C73 123.3(7)
C72 C73 C74 118.0(7)
C72 C73 C75 119.2(7)
C74 C73 C75 122.8(7)
O8 C74 C69 122.1(6)
O8 C74 C73 118.2(7)
C69 C74 C73 119.6(6)
C73 C75 C76 111.7(6)
C81 C76 C77 118.0(8)
C81 C76 C75 123.4(7)
C77 C76 C75 118.6(7)
C78 C77 C76 122.6(8)
C79 C78 C77 116.2(7)
C79 C78 C102 121.2(8)
C77 C78 C102 122.4(8)
C78 C79 C80 123.7(8)
C79 C80 C81 118.2(8)
C79 C80 C82 122.2(8)
C81 C80 C82 119.5(7)
C76 C81 C80 120.6(7)
C76 C81 O9 119.9(8)
C80 C81 O9 119.0(7)
O10 C82 C80 108.7(6)
O10 C83 C55 105.5(6)
C86 C84 C85 39.6(14)
C86 C84 C89 125.8(15)
C85 C84 C89 108.0(12)
C86 C84 C57 117.7(13)
C85 C84 C57 110.6(9)
C89 C84 C57 114.6(9)
C86 C84 C88 117.6(19)
C85 C84 C88 139.5(15)
C89 C84 C88 52.0(14)
C57 C84 C88 109.9(13)
C86 C84 C90 99.6(18)
C85 C84 C90 64.4(13)
C89 C84 C90 50.1(13)
C57 C84 C90 108.0(11)
C88 C84 C90 101.6(18)
C86 C84 C87 69.6(16)
C85 C84 C87 108.8(12)
C89 C84 C87 107.6(12)
C57 C84 C87 107.1(9)
C88 C84 C87 59.3(15)
C90 C84 C87 144.3(13)
C93 C91 C96 129.6(15)
C93 C91 C95 107.6(14)
C96 C91 C95 75.2(15)
C93 C91 C94 76.2(15)
C96 C91 C94 105.4(16)
C95 C91 C94 34.1(12)
C93 C91 C97 111.7(13)
C96 C91 C97 33.5(12)
C95 C91 C97 108.1(13)
C94 C91 C97 133.8(14)
C93 C91 C92 31.4(12)
C96 C91 C92 111.8(17)
C95 C91 C92 133.4(15)
C94 C91 C92 106.3(17)
C97 C91 C92 84.4(14)
C93 C91 C64 112.1(10)
C96 C91 C64 114.3(11)
C95 C91 C64 108.3(10)
C94 C91 C64 109.2(12)
C97 C91 C64 108.9(9)
C92 C91 C64 109.4(11)
C99 C98 C100 109.6(10)
C99 C98 C71 113.5(8)
C100 C98 C71 109.8(8)
C99 C98 C101 106.4(9)
C100 C98 C101 108.3(9)
C71 C98 C101 109.0(7)
C107 C102 C105 109.3(15)
C107 C102 C106 53.4(15)
C105 C102 C106 61.8(15)
C107 C102 C108 58.9(16)
C105 C102 C108 134.6(12)
C106 C102 C108 109.5(19)
C107 C102 C103 107.7(17)
C105 C102 C103 108.9(15)
C106 C102 C103 144.6(14)
C108 C102 C103 50.3(15)
C107 C102 C78 109.2(10)
C105 C102 C78 113.0(9)
C106 C102 C78 106.3(10)
C108 C102 C78 112.1(11)
C103 C102 C78 108.5(10)
C107 C102 C104 142.8(13)
C105 C102 C104 49.3(12)
C106 C102 C104 110.3(16)
C108 C102 C104 110.9(16)
C103 C102 C104 64.6(14)
C78 C102 C104 107.6(10)
O11 C109 N1 123.8(8)
O12 C112 N2 131.1(11)
O25 C115 N6 124.3(8)
O26 C118 N7 125.6(9)
O27 C121 N8 124.0(8)
O29 C125 N9 126.3(9)
O30 C128 N10 124.4(9)
C132 C131 N11 117.7(12)
C134 C133 N11 114.3(11)
N11 C135 C136 111.1(11)
O186 C187 C188 116(2)
C185 O186 C187 124(2)
C180 O181 C182 119(3)
O186 C185 C184 118(2)
O32 C165 C164 115.4(19)
O32 C166 C167 97.1(18)
O181 C180 C179 98(3)
O181 C182 C183 112(3)

loop_
_geom_bond_atom_site_label_1
_geom_bond_atom_site_label_2
_geom_bond_distance
Gd1 O14 2.271(5)
Gd1 O4 2.346(5)
Gd1 O11 2.353(5)
Gd1 O3 2.359(5)
Gd1 O2 2.382(5)
Gd1 O1 2.390(5)
Gd1 O13 2.419(5)
Gd1 Gd4 3.7300(5)
Gd1 Gd5 3.7302(5)
Gd1 Gd2 3.8382(5)
Gd1 Gd3 3.8600(5)
O1 C6 1.362(8)
O1 Gd3 2.386(5)
N1 C109 1.329(10)
N1 C110 1.453(11)
N1 C111 1.455(11)
C1 C2 1.387(10)
C1 C6 1.418(11)
C1 C29 1.500(12)
Gd2 O14 2.264(5)
Gd2 O6 2.339(5)
Gd2 O12 2.356(5)
Gd2 O8 2.367(5)
Gd2 O9 2.375(5)
Gd2 O7 2.395(5)
Gd2 O13 2.420(5)
Gd2 Gd4 3.7147(5)
Gd2 Gd5 3.7314(5)
Gd2 Gd3 3.8381(5)
O2 C13 1.359(8)
O2 Gd4 2.403(4)
N2 C112 1.300(10)
N2 C114 1.453(12)
N2 C113 1.464(12)
C2 C3 1.396(11)
Gd3 O25 2.331(5)
Gd3 O9 2.347(5)
Gd3 O26 2.376(6)
Gd3 O13 2.410(5)
Gd3 O23 2.449(5)
Gd3 O20 2.456(6)
Gd3 O22 2.563(6)
Gd3 N5 2.921(7)
O3 C20 1.366(9)
O3 Gd5 2.354(5)
N3 O18 1.235(8)
N3 O17 1.273(8)
N3 O16 1.289(8)
N3 Gd5 2.950(7)
C3 C4 1.398(11)
C3 C30 1.542(10)
Gd4 O28 2.245(5)
Gd4 O14 2.272(5)
Gd4 O8 2.390(5)
Gd4 O30 2.397(5)
Gd4 O29 2.435(6)
Gd4 O19 2.499(6)
Gd4 O20 2.674(5)
Gd4 N4 2.974(7)
Gd4 Gd5 3.6240(6)
O4 C27 1.348(8)
N4 O21 1.238(9)
N4 O19 1.239(9)
N4 O20 1.291(9)
C4 C5 1.395(10)
Gd5 O28 2.283(5)
Gd5 O14 2.338(5)
Gd5 O7 2.343(5)
Gd5 O27 2.368(5)
Gd5 O15 2.477(5)
Gd5 O17 2.511(5)
Gd5 O16 2.526(5)
O5 C29 1.423(9)
O5 C28 1.422(9)
N5 O24 1.240(8)
N5 O23 1.257(9)
N5 O22 1.262(9)
C5 C6 1.406(11)
C5 C7 1.504(10)
O6 C60 1.351(9)
N6 C115 1.308(11)
N6 C117 1.445(10)
N6 C116 1.456(11)
O7 C67 1.369(8)
N7 C118 1.298(11)
N7 C119 1.456(11)
N7 C120 1.495(13)
C7 C8 1.535(10)
O8 C74 1.365(8)
N8 C121 1.319(10)
N8 C122 1.449(11)
N8 C123 1.478(11)
C8 C13 1.384(10)
C8 C9 1.396(10)
O9 C81 1.389(9)
N9 C125 1.309(11)
N9 C127 1.409(12)
N9 C126 1.442(13)
C9 C10 1.382(11)
O10 C83 1.421(9)
O10 C82 1.425(9)
N10 C128 1.319(10)
N10 C129 1.446(11)
N10 C130 1.461(11)
C10 C11 1.408(10)
C10 C34 1.533(11)
O11 C109 1.216(9)
N11 C135 1.458(12)
N11 C133 1.507(11)
N11 C131 1.605(12)
C11 C12 1.390(10)
O12 C112 1.193(11)
C12 C13 1.427(10)
C12 C14 1.530(10)
C14 C15 1.514(11)
C15 C16 1.398(10)
C15 C20 1.414(11)
C16 C17 1.378(11)
C17 C18 1.383(11)
C17 C41 1.537(11)
C18 C19 1.379(10)
C19 C20 1.386(10)
C19 C21 1.537(11)
C21 C22 1.535(10)
C22 C23 1.396(10)
C22 C27 1.407(10)
C23 C24 1.379(11)
C24 C25 1.392(11)
C24 C48 1.537(11)
O25 C115 1.256(10)
C25 C26 1.400(10)
O26 C118 1.224(9)
C26 C27 1.392(10)
C26 C28 1.509(11)
O27 C121 1.220(9)
O28 C124 1.439(9)
O29 C125 1.215(10)
O30 C128 1.232(9)
C30 C33 1.501(13)
C30 C32 1.522(12)
C30 C31 1.532(13)
O32 C166 1.408(16)
O32 C165 1.475(16)
C34 C39 1.508(14)
C34 C40 1.524(15)
C34 C37 1.530(14)
C34 C38 1.537(15)
C34 C36 1.537(15)
C34 C35 1.558(14)
C41 C42 1.481(14)
C41 C47 1.504(14)
C41 C45 1.542(15)
C41 C44 1.559(15)
C41 C46 1.562(15)
C41 C43 1.568(15)
C48 C50 1.495(17)
C48 C53 1.499(13)
C48 C52 1.527(17)
C48 C49 1.547(14)
C48 C51 1.562(14)
C48 C54 1.566(17)
C55 C60 1.383(11)
C55 C56 1.391(11)
C55 C83 1.509(11)
C56 C57 1.382(11)
C57 C58 1.381(11)
C57 C84 1.533(11)
C58 C59 1.405(10)
C59 C60 1.409(10)
C59 C61 1.538(10)
C61 C62 1.513(10)
C62 C63 1.405(10)
C62 C67 1.417(10)
C63 C64 1.390(11)
C64 C65 1.389(10)
C64 C91 1.545(10)
C65 C66 1.383(10)
C66 C67 1.401(10)
C66 C68 1.504(10)
C68 C69 1.524(11)
C69 C70 1.385(10)
C69 C74 1.386(10)
C70 C71 1.407(11)
C71 C72 1.382(11)
C71 C98 1.538(11)
C72 C73 1.406(10)
C73 C74 1.426(10)
C73 C75 1.505(10)
C75 C76 1.529(11)
C76 C81 1.382(11)
C76 C77 1.401(11)
C77 C78 1.388(12)
C78 C79 1.370(12)
C78 C102 1.547(11)
C79 C80 1.382(11)
C80 C81 1.385(12)
C80 C82 1.482(11)
C84 C86 1.504(17)
C84 C85 1.518(14)
C84 C89 1.520(14)
C84 C88 1.538(17)
C84 C90 1.559(17)
C84 C87 1.567(14)
C91 C93 1.524(15)
C91 C96 1.528(17)
C91 C95 1.529(15)
C91 C94 1.534(17)
C91 C97 1.543(14)
C91 C92 1.544(17)
C98 C99 1.498(14)
C98 C100 1.523(14)
C98 C101 1.558(14)
C102 C107 1.494(14)
C102 C105 1.532(15)
C102 C106 1.542(17)
C102 C108 1.546(16)
C102 C103 1.546(16)
C102 C104 1.547(15)
C131 C132 1.474(14)
C133 C134 1.484(13)
C135 C136 1.586(14)
C187 O186 1.451(18)
C187 C188 1.555(19)
O186 C185 1.430(19)
C183 C182 1.534(19)
O181 C180 1.466(19)
O181 C182 1.489(19)
C185 C184 1.529(18)
C179 C180 1.553(19)
C164 C165 1.514(16)
C166 C167 1.515(17)

loop_
_platon_squeeze_void_nr
_platon_squeeze_void_average_x
_platon_squeeze_void_average_y
_platon_squeeze_void_average_z
_platon_squeeze_void_volume
_platon_squeeze_void_count_electrons
_platon_squeeze_void_content
1 0.095 0.481 0.469 46 31 ' '
2 0.405 -0.019 1.031 46 30 ' '
3 0.595 0.019 0.969 46 30 ' '
4 0.905 0.519 0.531 46 29 ' '
